data_2226573
loop_
_publ_author_name
'Alizadeh, Mohammad Hasan'
'Mohammadi Zonoz, Irandokht'

_publ_section_title
;
 12-Tungstophosphoric
 acid--1,1'-methylenebis(imidazolidine-2,4-dione)--imidazolidine-2,4-dione--water
 (2/1/4/21.5)
;
_journal_coeditor_code LH5037
_journal_issue 7
_journal_name_full 'Acta Crystallographica Section E'
_journal_page_first m839
_journal_paper_doi 10.1107/S160053681002310X
_journal_volume 66
_journal_year 2010
_chemical_formula_iupac '2{H3 [P W12 O40]}, 4C3 H4 N2 O2, C7 H8 N4 O4, 21.5H2 O'
_chemical_formula_moiety '2(H3 O40 P W12), 4(C3 H4 N2 O2), C7 H8 N4 O4,  21.5(H2 O)'
_chemical_formula_sum 'C19 H73 N12 O113.5 P2 W24'
_chemical_formula_weight 6760.23
_chemical_name_systematic
;
12-Tungstophosphoric
acid--1,1'-methylenebis(imidazolidine-2,4-dione)--imidazolidine-2,4-dione--water
(2/1/4/21.5)
;
_space_group_IT_number 1
_symmetry_cell_setting triclinic
_symmetry_space_group_name_Hall 'P 1'
_symmetry_space_group_name_H-M 'P 1'
_atom_sites_solution_hydrogens geom
_atom_sites_solution_primary direct
_atom_sites_solution_secondary difmap
_audit_creation_method SHELXL-97
_cell_angle_alpha 71.3280(10)
_cell_angle_beta 81.3160(10)
_cell_angle_gamma 64.7510(10)
_cell_formula_units_Z 1
_cell_length_a 12.7271(6)
_cell_length_b 13.3286(7)
_cell_length_c 18.9177(9)
_cell_measurement_reflns_used 5550
_cell_measurement_temperature 100(2)
_cell_measurement_theta_max 27.8
_cell_measurement_theta_min 2.3
_cell_volume 2749.3(2)
_computing_cell_refinement 'SAINT (Bruker, 2005)'
_computing_data_collection 'APEX2 (Bruker, 2005)'
_computing_data_reduction 'SAINT (Bruker, 2005)'
_computing_molecular_graphics 'SHELXTL (Sheldrick, 2008)'
_computing_publication_material 'SHELXTL (Sheldrick, 2008)'
_computing_structure_refinement 'SHELXTL (Sheldrick, 2008)'
_computing_structure_solution 'SHELXTL (Sheldrick, 2008)'
_diffrn_ambient_temperature 100(2)
_diffrn_measured_fraction_theta_full 0.997
_diffrn_measured_fraction_theta_max 0.997
_diffrn_measurement_device_type 'Bruker SMART APEXII CCD'
_diffrn_measurement_method '\f and \w scans'
_diffrn_radiation_monochromator graphite
_diffrn_radiation_source 'fine-focus sealed tube'
_diffrn_radiation_type MoK\a
_diffrn_radiation_wavelength 0.71073
_diffrn_reflns_av_R_equivalents 0.0478
_diffrn_reflns_av_sigmaI/netI 0.0707
_diffrn_reflns_limit_h_max 16
_diffrn_reflns_limit_h_min -16
_diffrn_reflns_limit_k_max 17
_diffrn_reflns_limit_k_min -17
_diffrn_reflns_limit_l_max 24
_diffrn_reflns_limit_l_min -24
_diffrn_reflns_number 51543
_diffrn_reflns_theta_full 27.86
_diffrn_reflns_theta_max 27.86
_diffrn_reflns_theta_min 1.76
_exptl_absorpt_coefficient_mu 25.148
_exptl_absorpt_correction_T_max 0.215
_exptl_absorpt_correction_T_min 0.031
_exptl_absorpt_correction_type integration
_exptl_absorpt_process_details '(SADABS; Bruker, 2005)'
_exptl_crystal_colour colourless
_exptl_crystal_density_diffrn 4.083
_exptl_crystal_density_method 'not measured'
_exptl_crystal_description prism
_exptl_crystal_F_000 2985
_exptl_crystal_size_max 0.31
_exptl_crystal_size_mid 0.17
_exptl_crystal_size_min 0.08
_refine_diff_density_max 2.442
_refine_diff_density_min -1.321
_refine_ls_abs_structure_details 'Flack (1983), 12649 Friedel pairs'
_refine_ls_abs_structure_Flack 0.492(11)
_refine_ls_extinction_method none
_refine_ls_goodness_of_fit_ref 1.005
_refine_ls_hydrogen_treatment constr
_refine_ls_matrix_type full
_refine_ls_number_parameters 1577
_refine_ls_number_reflns 25728
_refine_ls_number_restraints 45
_refine_ls_restrained_S_all 1.005
_refine_ls_R_factor_all 0.0510
_refine_ls_R_factor_gt 0.0428
_refine_ls_shift/su_max 0.002
_refine_ls_shift/su_mean 0.000
_refine_ls_structure_factor_coef Fsqd
_refine_ls_weighting_details 'calc w=1/[\s^2^(Fo^2^)+(0.0474P)^2^] where P=(Fo^2^+2Fc^2^)/3'
_refine_ls_weighting_scheme calc
_refine_ls_wR_factor_gt 0.0977
_refine_ls_wR_factor_ref 0.1022
_reflns_number_gt 22772
_reflns_number_total 25728
_reflns_threshold_expression I>2\s(I)
_cod_data_source_file lh5037.cif
_cod_data_source_block I
_cod_original_formula_sum 'C19 H73 N12 O113.50 P2 W24'
_cod_database_code 2226573
_cod_database_fobs_code 2226573

loop_
_symmetry_equiv_pos_as_xyz
'x, y, z'

loop_
_atom_site_type_symbol
_atom_site_label
_atom_site_fract_x
_atom_site_fract_y
_atom_site_fract_z
_atom_site_U_iso_or_equiv
_atom_site_adp_type
_atom_site_calc_flag
_atom_site_refinement_flags
_atom_site_occupancy
_atom_site_disorder_assembly
_atom_site_disorder_group
W W1A 0.53978(5) 0.04182(6) 0.09204(4) 0.02518(14) Uani d . 1 . .
W W2A 0.49583(6) -0.05828(6) 0.29651(4) 0.02500(13) Uani d . 1 . .
W W3A 0.79195(5) -0.15553(6) 0.21328(4) 0.02515(14) Uani d . 1 . .
W W4A 0.66181(5) 0.23803(6) 0.02094(4) 0.02508(14) Uani d . 1 . .
W W5A 0.39098(5) 0.31883(6) 0.10253(4) 0.02576(14) Uani d . 1 . .
W W6A 0.35353(5) 0.21981(6) 0.30717(4) 0.02537(14) Uani d . 1 . .
W W7A 0.59046(5) 0.03417(6) 0.41337(4) 0.02468(13) Uani d . 1 . .
W W8A 0.88463(5) -0.05713(6) 0.32745(4) 0.02459(13) Uani d . 1 . .
W W9A 0.91794(5) 0.03733(6) 0.13866(4) 0.02505(14) Uani d . 1 . .
W W10A 0.76520(5) 0.33957(6) 0.14672(4) 0.02490(13) Uani d . 1 . .
W W11A 0.49291(5) 0.42650(6) 0.22420(4) 0.02525(14) Uani d . 1 . .
W W12A 0.72596(5) 0.24394(6) 0.33558(4) 0.02421(13) Uani d . 1 . .
P P1A 0.6346(4) 0.1357(4) 0.2185(3) 0.0210(7) Uani d . 1 . .
O O1A 0.5043(10) -0.0312(11) 0.0463(6) 0.027(2) Uani d . 1 . .
O O2A 0.4792(9) -0.0003(12) 0.1913(6) 0.028(3) Uani d . 1 . .
O O3A 0.6879(10) -0.0700(11) 0.1320(7) 0.030(3) Uani d . 1 . .
O O4A 0.6155(10) 0.1218(10) 0.0163(7) 0.028(2) Uani d . 1 . .
O O5A 0.4081(9) 0.1879(11) 0.0764(6) 0.028(2) Uani d . 1 . .
O O6A 0.5818(9) 0.1684(10) 0.1433(5) 0.023(2) Uani d . 1 . .
O O7A 0.4484(11) -0.1673(11) 0.3169(7) 0.033(3) Uani d . 1 . .
O O8A 0.6589(9) -0.1396(10) 0.2741(6) 0.024(2) Uani d . 1 . .
O O9A 0.3615(9) 0.0727(11) 0.3080(7) 0.028(3) Uani d . 1 . .
O O10A 0.5461(11) -0.0725(11) 0.3930(6) 0.028(2) Uani d . 1 . .
O O11A 0.5539(9) 0.0982(9) 0.2811(6) 0.022(2) Uani d . 1 . .
O O12A 0.8423(11) -0.2951(11) 0.2089(8) 0.036(3) Uani d . 1 . .
O O13A 0.8779(9) -0.1804(10) 0.2968(6) 0.025(2) Uani d . 1 . .
O O14A 0.9038(10) -0.1018(11) 0.1500(6) 0.028(3) Uani d . 1 . .
O O15A 0.7551(9) 0.0322(10) 0.2227(6) 0.025(2) Uani d . 1 . .
O O16A 0.7020(10) 0.2876(11) -0.0693(6) 0.031(3) Uani d . 1 . .
O O17A 0.5005(10) 0.3366(12) 0.0200(6) 0.030(3) Uani d . 1 . .
O O18A 0.8050(10) 0.1118(11) 0.0641(6) 0.028(2) Uani d . 1 . .
O O19A 0.6965(10) 0.3232(11) 0.0701(7) 0.027(2) Uani d . 1 . .
O O20A 0.2635(11) 0.4191(11) 0.0612(7) 0.033(3) Uani d . 1 . .
O O21A 0.3442(10) 0.2571(11) 0.2004(6) 0.029(3) Uani d . 1 . .
O O22A 0.4415(10) 0.4046(11) 0.1427(7) 0.030(3) Uani d . 1 . .
O O23A 0.2126(10) 0.2850(11) 0.3334(7) 0.027(2) Uani d . 1 . .
O O24A 0.4353(10) 0.1437(10) 0.3981(7) 0.028(2) Uani d . 1 . .
O O25A 0.4121(10) 0.3361(11) 0.2861(7) 0.028(3) Uani d . 1 . .
O O26A 0.5979(11) -0.0109(12) 0.5079(7) 0.034(3) Uani d . 1 . .
O O27A 0.7438(9) -0.0517(10) 0.3842(6) 0.024(2) Uani d . 1 . .
O O28A 0.6340(9) 0.1624(9) 0.3880(6) 0.021(2) Uani d . 1 . .
O O29A 0.9876(10) -0.1355(11) 0.3949(7) 0.031(3) Uani d . 1 . .
O O30A 0.9759(9) -0.0293(10) 0.2398(6) 0.025(2) Uani d . 1 . .
O O31A 0.8386(9) 0.0975(9) 0.3287(6) 0.024(2) Uani d U 1 . .
O O32A 1.0446(10) 0.0166(11) 0.0883(7) 0.030(3) Uani d . 1 . .
O O33A 0.8745(9) 0.1850(9) 0.1510(6) 0.023(2) Uani d . 1 . .
O O34A 0.8409(10) 0.4202(11) 0.0987(6) 0.030(3) Uani d . 1 . .
O O35A 0.6180(9) 0.4525(11) 0.1615(6) 0.027(2) Uani d . 1 . .
O O36A 0.7991(10) 0.3118(10) 0.2481(6) 0.026(2) Uani d . 1 . .
O O37A 0.6478(10) 0.2407(10) 0.2261(7) 0.028(2) Uani d . 1 . .
O O38A 0.3997(10) 0.5648(11) 0.2237(7) 0.030(3) Uani d . 1 . .
O O39A 0.5886(9) 0.3808(10) 0.3087(7) 0.027(2) Uani d . 1 . .
O O40A 0.7763(9) 0.2702(11) 0.4045(7) 0.030(3) Uani d . 1 . .
W W1B 0.28500(6) 0.89573(6) 0.78057(4) 0.02576(14) Uani d . 1 . .
W W2B 0.00805(6) 1.06170(6) 0.67960(4) 0.02648(14) Uani d . 1 . .
W W3B 0.28826(6) 1.00323(6) 0.57489(4) 0.02721(14) Uani d . 1 . .
W W4B 0.45052(6) 0.61863(6) 0.77374(4) 0.02643(14) Uani d . 1 . .
W W5B 0.18881(6) 0.68177(6) 0.86603(4) 0.02589(14) Uani d . 1 . .
W W6B -0.08422(6) 0.84404(6) 0.76072(4) 0.02613(14) Uani d . 1 . .
W W7B -0.07457(5) 0.94697(6) 0.57102(4) 0.02616(14) Uani d . 1 . .
W W8B 0.20857(5) 0.88111(6) 0.47052(4) 0.02518(14) Uani d . 1 . .
W W9B 0.46105(5) 0.72830(6) 0.56726(4) 0.02652(14) Uani d . 1 . .
W W10B 0.36317(6) 0.49175(6) 0.65709(4) 0.02731(14) Uani d . 1 . .
W W11B 0.10511(6) 0.54496(6) 0.75489(4) 0.02588(14) Uani d . 1 . .
W W12B 0.10685(6) 0.64792(6) 0.56430(4) 0.02617(14) Uani d . 1 . .
P P1B 0.1922(4) 0.7782(5) 0.6687(3) 0.0219(8) Uani d . 1 . .
O O1B 0.3175(10) 0.9766(11) 0.8217(7) 0.029(3) Uani d . 1 . .
O O2B 0.1302(8) 0.9866(10) 0.7499(6) 0.025(2) Uani d . 1 . .
O O3B 0.3239(10) 0.9437(11) 0.6800(6) 0.027(2) Uani d . 1 . .
O O4B 0.4279(10) 0.7579(10) 0.7941(7) 0.028(2) Uani d . 1 . .
O O5B 0.2251(9) 0.8038(10) 0.8653(6) 0.023(2) Uani d . 1 . .
O O6B 0.2535(9) 0.7532(10) 0.7399(6) 0.025(2) Uani d . 1 . .
O O7B -0.0521(10) 1.2020(11) 0.6817(7) 0.031(3) Uani d . 1 . .
O O8B 0.1325(10) 1.0612(9) 0.6062(6) 0.024(2) Uani d . 1 . .
O O9B -0.0850(10) 0.9948(11) 0.7468(7) 0.030(3) Uani d . 1 . .
O O10B -0.0791(11) 1.0705(11) 0.6024(7) 0.033(3) Uani d . 1 . .
O O11B 0.0666(10) 0.8656(10) 0.6694(6) 0.025(2) Uani d . 1 . .
O O12B 0.3202(13) 1.1247(13) 0.5464(7) 0.039(3) Uani d . 1 . .
O O13B 0.2408(10) 1.0022(10) 0.4833(6) 0.024(2) Uani d . 1 . .
O O14B 0.4367(10) 0.8791(11) 0.5611(6) 0.030(3) Uani d . 1 . .
O O15B 0.2586(10) 0.8244(11) 0.6015(6) 0.027(2) Uani d . 1 . .
O O16B 0.5857(10) 0.5264(11) 0.8097(7) 0.031(3) Uani d . 1 . .
O O17B 0.3547(10) 0.5888(10) 0.8594(7) 0.028(2) Uani d . 1 . .
O O18B 0.4851(9) 0.6866(11) 0.6707(6) 0.026(2) Uani d . 1 . .
O O19B 0.4135(11) 0.5202(11) 0.7363(6) 0.029(3) Uani d . 1 . .
O O20B 0.1599(10) 0.6306(11) 0.9581(6) 0.029(3) Uani d . 1 . .
O O21B 0.0380(10) 0.7849(10) 0.8299(7) 0.028(2) Uani d . 1 . .
O O22B 0.1703(9) 0.5737(10) 0.8247(6) 0.023(2) Uani d . 1 . .
O O23B -0.1999(10) 0.8450(12) 0.8189(7) 0.031(3) Uani d . 1 . .
O O24B -0.1492(9) 0.9040(10) 0.6667(7) 0.027(2) Uani d . 1 . .
O O25B -0.0219(9) 0.6901(11) 0.7526(7) 0.028(2) Uani d . 1 . .
O O26B -0.1882(11) 1.0139(12) 0.5104(7) 0.035(3) Uani d . 1 . .
O O27B 0.0542(9) 0.9521(11) 0.5083(6) 0.026(2) Uani d . 1 . .
O O28B -0.0162(9) 0.7889(9) 0.5745(6) 0.023(2) Uani d . 1 . .
O O29B 0.1888(10) 0.9244(11) 0.3778(6) 0.029(3) Uani d . 1 . .
O O30B 0.3732(10) 0.7856(12) 0.4814(7) 0.032(3) Uani d . 1 . .
O O31B 0.1829(9) 0.7413(11) 0.5027(6) 0.027(2) Uani d . 1 . .
O O32B 0.6004(9) 0.6773(11) 0.5336(7) 0.029(3) Uani d U 1 . .
O O33B 0.4198(10) 0.5990(11) 0.5911(7) 0.029(3) Uani d . 1 . .
O O34B 0.4721(11) 0.3607(12) 0.6525(7) 0.034(3) Uani d . 1 . .
O O35B 0.2565(10) 0.4442(10) 0.7303(7) 0.028(2) Uani d . 1 . .
O O36B 0.2576(11) 0.5220(11) 0.5830(7) 0.031(3) Uani d . 1 . .
O O37B 0.1927(10) 0.6648(9) 0.6643(7) 0.027(2) Uani d . 1 . .
O O38B 0.0547(11) 0.4455(11) 0.8109(7) 0.033(3) Uani d . 1 . .
O O39B 0.0583(9) 0.5645(10) 0.6580(6) 0.027(2) Uani d . 1 . .
O O40B 0.0542(12) 0.6090(12) 0.5041(7) 0.035(3) Uani d . 1 . .
O O11S 0.5640(12) 0.9099(13) 0.7449(8) 0.041(3) Uani d . 1 . .
O O12S 0.8214(12) 0.5389(14) 0.7586(9) 0.053(4) Uani d . 1 . .
N N11S 0.6885(14) 0.7143(15) 0.7709(9) 0.038(4) Uani d . 1 . .
H H11A 0.6807 0.6948 0.8198 0.045 Uiso calc R 1 . .
C C12S 0.6292(15) 0.8277(19) 0.7240(12) 0.039(4) Uani d . 1 . .
N N13S 0.6611(13) 0.8208(15) 0.6528(8) 0.034(3) Uani d . 1 . .
H H13A 0.6340 0.8791 0.6126 0.041 Uiso calc R 1 . .
C C14S 0.7414(18) 0.711(2) 0.6518(12) 0.048(5) Uani d . 1 . .
H H14A 0.8159 0.7131 0.6288 0.057 Uiso calc R 1 . .
H H14B 0.7117 0.6777 0.6235 0.057 Uiso calc R 1 . .
C C15S 0.7572(14) 0.6404(18) 0.7329(10) 0.035(4) Uani d . 1 . .
O O21S 0.2573(10) 0.0468(12) 0.1061(7) 0.037(3) Uani d . 1 . .
O O22S 0.0405(11) 0.3550(12) 0.1969(7) 0.037(3) Uani d . 1 . .
N N21S 0.1446(14) 0.2227(15) 0.1342(9) 0.038(4) Uani d . 1 . .
H H21A 0.1477 0.2698 0.0898 0.045 Uiso calc R 1 . .
C C22S 0.1957(12) 0.1059(17) 0.1513(10) 0.030(4) Uani d . 1 . .
N N23S 0.1727(13) 0.0582(13) 0.2205(8) 0.029(3) Uani d . 1 . .
H H23A 0.1970 -0.0166 0.2426 0.035 Uiso calc R 1 . .
C C24S 0.1022(14) 0.1475(18) 0.2538(10) 0.034(4) Uani d . 1 . .
H H24A 0.1404 0.1417 0.2976 0.041 Uiso calc R 1 . .
H H24B 0.0256 0.1443 0.2695 0.041 Uiso calc R 1 . .
C C25S 0.0897(13) 0.2568(18) 0.1922(11) 0.033(4) Uani d . 1 . .
O O31S 0.6244(12) 0.6492(13) 0.9293(7) 0.042(3) Uani d . 1 . .
O O32S 0.2598(12) 0.8610(13) 1.0077(7) 0.041(3) Uani d . 1 . .
N N31S 0.4519(13) 0.7778(15) 0.9624(9) 0.039(4) Uani d . 1 . .
H H31A 0.4651 0.8409 0.9433 0.047 Uiso calc R 1 . .
C C32S 0.5303(13) 0.6685(14) 0.9602(9) 0.026(3) Uani d . 1 . .
N N33S 0.4787(15) 0.5935(17) 0.9991(9) 0.043(4) Uani d . 1 . .
H H33A 0.5109 0.5179 1.0073 0.052 Uiso calc R 1 . .
C C34S 0.3622(15) 0.6594(17) 1.0244(11) 0.037(4) Uani d . 1 . .
H H34A 0.3023 0.6496 1.0028 0.044 Uiso calc R 1 . .
H H34B 0.3553 0.6346 1.0795 0.044 Uiso calc R 1 . .
C C35S 0.3507(15) 0.7751(16) 0.9983(9) 0.032(4) Uani d . 1 . .
O O41S 0.7423(11) 0.8810(12) 0.9700(7) 0.037(3) Uani d . 1 . .
O O42S 0.9170(14) 1.1328(14) 0.8526(9) 0.051(4) Uani d . 1 . .
N N41S 0.8051(14) 1.0245(14) 0.8993(9) 0.037(4) Uani d . 1 . .
H H41A 0.7433 1.0709 0.8718 0.045 Uiso calc R 1 . .
C C42S 0.8178(19) 0.9196(19) 0.9534(10) 0.040(4) Uani d . 1 . .
N N43S 0.9293(16) 0.8672(18) 0.9850(10) 0.050(5) Uani d . 1 . .
H H43A 0.9590 0.8011 1.0199 0.061 Uiso calc R 1 . .
C C44S 0.9844(15) 0.948(2) 0.9466(13) 0.044(5) Uani d . 1 . .
H H44A 1.0063 0.9743 0.9832 0.053 Uiso calc R 1 . .
H H44B 1.0555 0.9092 0.9194 0.053 Uiso calc R 1 . .
C C45S 0.9028(18) 1.044(2) 0.8957(14) 0.050(6) Uani d . 1 . .
O O51S 0.2438(10) 0.8084(12) 0.2496(7) 0.035(3) Uani d . 1 . .
O O52S 0.1195(13) 0.6632(15) 0.1058(8) 0.047(4) Uani d . 1 . .
N N51S 0.1783(11) 0.7587(13) 0.1615(8) 0.028(3) Uani d . 1 . .
H H51A 0.1888 0.8090 0.1209 0.034 Uiso calc R 1 . .
C C52S 0.1986(15) 0.7530(16) 0.2332(11) 0.034(4) Uani d . 1 . .
N N53S 0.1671(12) 0.6717(14) 0.2797(8) 0.030(3) Uani d . 1 . .
C C54S 0.1341(15) 0.6151(17) 0.2409(8) 0.032(4) Uani d . 1 . .
H H54A 0.0541 0.6205 0.2550 0.038 Uiso calc R 1 . .
H H54B 0.1881 0.5325 0.2508 0.038 Uiso calc R 1 . .
C C55S 0.1413(14) 0.6801(15) 0.1614(9) 0.029(4) Uani d . 1 . .
O O61S 0.262(2) 0.3989(18) 0.4493(10) 0.072(6) Uani d . 1 . .
O O62S 0.5802(15) 0.4843(18) 0.4446(9) 0.064(5) Uani d . 1 . .
N N61S 0.4395(18) 0.4107(17) 0.4572(11) 0.052(5) Uani d . 1 . .
H H61A 0.4773 0.3406 0.4863 0.062 Uiso calc R 1 . .
C C62S 0.322(3) 0.453(3) 0.4312(15) 0.063(7) Uani d . 1 . .
N N63S 0.3002(13) 0.5580(14) 0.3869(8) 0.034(3) Uani d . 1 . .
C C64S 0.3925(17) 0.5963(16) 0.3839(10) 0.035(4) Uani d . 1 . .
H H64A 0.3664 0.6624 0.4050 0.042 Uiso calc R 1 . .
H H64B 0.4218 0.6182 0.3322 0.042 Uiso calc R 1 . .
C C65S 0.4819(16) 0.4899(19) 0.4316(10) 0.038(4) Uani d U 1 . .
C C71S 0.1830(16) 0.6370(18) 0.3608(11) 0.039(4) Uani d . 1 . .
H H71A 0.1601 0.7077 0.3764 0.047 Uiso calc R 1 . .
H H71B 0.1292 0.5999 0.3861 0.047 Uiso calc R 1 . .
O O1W 0.5503(12) 0.9421(12) 0.8854(8) 0.043(3) Uani d . 1 . .
O O2W 0.4125(12) 0.8069(12) 0.1466(8) 0.041(3) Uani d . 1 . .
O O3W 0.3800(17) 0.3375(14) 0.8981(11) 0.070(6) Uani d . 1 . .
O O4W 0.9874(11) 0.5576(11) 0.0836(7) 0.039(3) Uani d . 1 . .
O O5W 0.2477(15) 0.0725(19) 0.9631(11) 0.065(5) Uani d . 1 . .
O O6W 0.9302(13) 0.4123(13) 0.3241(8) 0.046(3) Uani d . 1 . .
O O7W 0.7473(16) 0.6829(15) 0.0709(10) 0.059(4) Uani d . 1 . .
O O8W 0.6186(14) 0.7045(18) 0.1852(10) 0.066(5) Uani d . 1 . .
O O9W 0.7353(16) 0.3242(14) 0.7712(8) 0.055(4) Uani d . 1 . .
O O10W 0.6992(16) 0.5738(18) 0.3186(10) 0.073(5) Uani d . 1 . .
O O11W 0.3862(17) 0.1428(16) 0.8723(11) 0.070(5) Uani d . 1 . .
O O12W 0.1626(15) 0.3317(18) 0.9750(9) 0.064(5) Uani d . 1 . .
O O13W -0.0175(17) 0.5272(15) 0.9526(11) 0.071(5) Uani d . 1 . .
O O14W 0.6103(16) 0.161(2) 0.8070(11) 0.073(5) Uani d . 1 . .
O O15W 0.9674(18) 0.531(2) 0.3885(9) 0.071(5) Uani d . 1 . .
O O16W 0.7427(18) 0.332(2) 0.5480(11) 0.096(8) Uani d . 1 . .
O O17W 0.8394(18) 0.473(2) 0.9142(11) 0.113(10) Uani d . 1 . .
O O18W 0.992(3) 0.238(3) 0.4653(15) 0.047(8) Uani d P 0.50 . .
O O19W 0.774(2) 0.677(2) 0.4218(15) 0.037(6) Uani d PU 0.50 . .
O O20W 0.001(3) 0.260(3) 0.9504(16) 0.047(7) Uani d P 0.50 . .
O O21W 0.759(2) 0.434(2) 0.6399(13) 0.033(5) Uani d PU 0.50 . .
O O22W 0.082(2) 0.366(3) 0.503(2) 0.053(9) Uani d P 0.50 . .
O O23W -0.024(3) 0.423(3) 0.6304(19) 0.058(10) Uani d P 0.50 . .
O O24W 0.603(3) 0.200(3) 0.5587(17) 0.053(7) Uani d PU 0.50 . .
O O25W 0.436(3) 0.141(3) 0.685(2) 0.066(9) Uani d PU 0.50 . .
O O26W 0.086(3) 0.191(3) 0.840(3) 0.092(16) Uani d P 0.50 . .

loop_
_atom_site_aniso_label
_atom_site_aniso_U_11
_atom_site_aniso_U_22
_atom_site_aniso_U_33
_atom_site_aniso_U_12
_atom_site_aniso_U_13
_atom_site_aniso_U_23
W1A 0.0258(3) 0.0264(3) 0.0236(3) -0.0100(3) -0.0008(2) -0.0081(3)
W2A 0.0263(3) 0.0256(3) 0.0238(3) -0.0113(3) -0.0002(2) -0.0070(3)
W3A 0.0253(3) 0.0229(3) 0.0265(3) -0.0081(3) -0.0014(2) -0.0079(3)
W4A 0.0264(3) 0.0255(3) 0.0217(3) -0.0093(3) -0.0003(2) -0.0064(3)
W5A 0.0249(3) 0.0255(3) 0.0230(3) -0.0061(3) -0.0027(2) -0.0065(3)
W6A 0.0230(3) 0.0275(3) 0.0239(3) -0.0086(3) -0.0004(2) -0.0073(3)
W7A 0.0255(3) 0.0261(3) 0.0220(3) -0.0104(3) -0.0014(2) -0.0059(3)
W8A 0.0235(3) 0.0239(3) 0.0250(3) -0.0079(3) -0.0028(2) -0.0066(3)
W9A 0.0231(3) 0.0246(3) 0.0255(3) -0.0081(3) 0.0011(2) -0.0075(3)
W10A 0.0246(3) 0.0244(3) 0.0246(3) -0.0092(3) 0.0005(2) -0.0072(3)
W11A 0.0245(3) 0.0229(3) 0.0253(3) -0.0061(3) -0.0006(2) -0.0077(3)
W12A 0.0250(3) 0.0243(3) 0.0233(3) -0.0090(3) -0.0015(2) -0.0076(3)
P1A 0.0201(16) 0.0196(18) 0.0218(18) -0.0061(14) -0.0013(13) -0.0064(15)
O1A 0.037(6) 0.032(7) 0.018(5) -0.019(5) -0.007(4) -0.004(5)
O2A 0.023(5) 0.044(7) 0.021(5) -0.018(5) -0.003(4) -0.008(5)
O3A 0.029(6) 0.031(7) 0.026(6) -0.010(5) -0.004(5) -0.006(5)
O4A 0.034(6) 0.019(6) 0.026(6) -0.006(5) -0.003(5) -0.004(5)
O5A 0.022(5) 0.029(6) 0.029(6) -0.012(5) -0.003(4) -0.001(5)
O6A 0.025(5) 0.031(6) 0.010(5) -0.008(5) -0.001(4) -0.007(4)
O7A 0.039(6) 0.024(6) 0.044(7) -0.016(5) -0.004(5) -0.014(5)
O8A 0.020(5) 0.024(6) 0.027(6) -0.009(5) 0.005(4) -0.007(5)
O9A 0.021(5) 0.031(6) 0.033(6) -0.011(5) -0.006(4) -0.006(5)
O10A 0.038(6) 0.036(7) 0.018(5) -0.023(5) -0.002(4) -0.006(5)
O11A 0.024(5) 0.018(5) 0.025(6) -0.011(4) 0.001(4) -0.005(4)
O12A 0.036(7) 0.020(6) 0.047(8) -0.009(5) -0.006(6) -0.003(6)
O13A 0.019(5) 0.030(6) 0.023(5) -0.005(5) -0.003(4) -0.010(5)
O14A 0.027(5) 0.038(7) 0.017(5) -0.012(5) 0.003(4) -0.010(5)
O15A 0.016(5) 0.024(6) 0.029(6) -0.005(4) 0.001(4) -0.003(5)
O16A 0.033(6) 0.035(7) 0.020(6) -0.017(5) 0.000(4) 0.004(5)
O17A 0.025(5) 0.041(7) 0.023(6) -0.015(5) 0.009(4) -0.010(5)
O18A 0.028(5) 0.029(6) 0.021(6) -0.009(5) -0.005(4) -0.003(5)
O19A 0.030(5) 0.028(6) 0.023(6) -0.012(5) 0.000(4) -0.007(5)
O20A 0.039(7) 0.023(6) 0.027(6) -0.004(5) -0.011(5) -0.003(5)
O21A 0.030(6) 0.036(7) 0.018(5) -0.012(5) -0.004(4) -0.005(5)
O22A 0.022(5) 0.028(6) 0.031(6) -0.002(5) -0.005(4) -0.007(5)
O23A 0.026(5) 0.028(6) 0.031(6) -0.008(5) 0.002(5) -0.017(5)
O24A 0.035(6) 0.016(5) 0.029(6) -0.006(5) -0.003(5) -0.008(5)
O25A 0.030(6) 0.031(7) 0.028(6) -0.018(5) 0.010(5) -0.009(5)
O26A 0.034(6) 0.038(7) 0.039(7) -0.018(6) 0.002(5) -0.017(6)
O27A 0.021(5) 0.023(6) 0.019(5) -0.005(4) 0.005(4) -0.003(4)
O28A 0.022(5) 0.018(5) 0.026(6) -0.011(4) 0.001(4) -0.006(4)
O29A 0.032(6) 0.025(6) 0.028(6) -0.006(5) -0.009(5) -0.001(5)
O30A 0.016(5) 0.028(6) 0.028(6) -0.005(4) -0.005(4) -0.009(5)
O31A 0.025(4) 0.014(4) 0.026(4) -0.002(3) 0.001(3) -0.006(3)
O32A 0.025(6) 0.023(6) 0.043(7) -0.008(5) 0.011(5) -0.017(6)
O33A 0.020(5) 0.017(5) 0.026(6) -0.005(4) -0.003(4) -0.003(4)
O34A 0.030(6) 0.035(7) 0.023(6) -0.012(5) 0.005(4) -0.010(5)
O35A 0.023(5) 0.033(7) 0.019(5) -0.010(5) 0.005(4) -0.004(5)
O36A 0.037(6) 0.031(6) 0.011(5) -0.012(5) 0.004(4) -0.012(5)
O37A 0.032(6) 0.017(5) 0.036(7) -0.008(5) -0.002(5) -0.013(5)
O38A 0.026(5) 0.029(6) 0.025(6) -0.005(5) 0.009(4) -0.011(5)
O39A 0.023(5) 0.027(6) 0.033(6) -0.012(5) -0.001(4) -0.010(5)
O40A 0.020(5) 0.032(7) 0.038(7) -0.005(5) 0.000(4) -0.020(6)
W1B 0.0282(3) 0.0258(3) 0.0244(3) -0.0108(3) -0.0012(2) -0.0084(3)
W2B 0.0285(3) 0.0228(3) 0.0257(3) -0.0072(3) -0.0015(2) -0.0078(3)
W3B 0.0317(3) 0.0270(3) 0.0244(3) -0.0136(3) 0.0010(2) -0.0075(3)
W4B 0.0258(3) 0.0261(3) 0.0255(3) -0.0084(3) -0.0016(2) -0.0073(3)
W5B 0.0289(3) 0.0263(3) 0.0221(3) -0.0110(3) -0.0002(2) -0.0068(3)
W6B 0.0258(3) 0.0277(4) 0.0237(3) -0.0093(3) 0.0018(2) -0.0090(3)
W7B 0.0254(3) 0.0272(3) 0.0243(3) -0.0084(3) -0.0015(2) -0.0080(3)
W8B 0.0268(3) 0.0257(3) 0.0219(3) -0.0098(3) -0.0001(2) -0.0066(3)
W9B 0.0247(3) 0.0282(4) 0.0251(3) -0.0094(3) 0.0009(2) -0.0079(3)
W10B 0.0293(3) 0.0238(3) 0.0273(3) -0.0083(3) 0.0013(3) -0.0095(3)
W11B 0.0301(3) 0.0254(3) 0.0234(3) -0.0120(3) 0.0007(2) -0.0078(3)
W12B 0.0301(3) 0.0268(3) 0.0229(3) -0.0123(3) 0.0007(2) -0.0083(3)
P1B 0.0255(17) 0.0232(19) 0.0173(18) -0.0098(15) -0.0009(14) -0.0059(15)
O1B 0.035(6) 0.030(7) 0.025(6) -0.016(5) 0.001(5) -0.007(5)
O2B 0.014(5) 0.029(6) 0.023(6) 0.004(4) -0.001(4) -0.012(5)
O3B 0.038(6) 0.034(7) 0.015(5) -0.022(6) -0.001(4) -0.004(5)
O4B 0.029(6) 0.022(6) 0.034(6) -0.005(5) -0.001(5) -0.016(5)
O5B 0.029(5) 0.027(6) 0.020(5) -0.014(5) 0.003(4) -0.014(5)
O6B 0.019(5) 0.025(6) 0.028(6) -0.004(4) -0.007(4) -0.007(5)
O7B 0.034(6) 0.023(6) 0.029(6) -0.003(5) 0.001(5) -0.014(5)
O8B 0.032(6) 0.014(5) 0.018(5) -0.003(5) 0.001(4) -0.002(4)
O9B 0.030(6) 0.034(7) 0.026(6) -0.019(5) 0.003(5) -0.004(5)
O10B 0.039(7) 0.030(7) 0.029(6) -0.008(5) -0.011(5) -0.011(5)
O11B 0.035(6) 0.024(6) 0.021(5) -0.016(5) 0.003(4) -0.010(5)
O12B 0.060(8) 0.047(8) 0.019(6) -0.032(7) 0.000(6) -0.005(6)
O13B 0.032(5) 0.018(5) 0.020(5) -0.010(4) 0.000(4) -0.004(4)
O14B 0.027(5) 0.038(7) 0.026(6) -0.013(5) 0.003(4) -0.013(5)
O15B 0.032(6) 0.028(6) 0.021(6) -0.012(5) 0.002(4) -0.010(5)
O16B 0.028(6) 0.025(6) 0.038(7) -0.013(5) -0.011(5) 0.001(5)
O17B 0.032(6) 0.021(6) 0.029(6) -0.009(5) -0.001(5) -0.008(5)
O18B 0.019(5) 0.030(6) 0.023(6) -0.004(5) 0.001(4) -0.010(5)
O19B 0.039(6) 0.032(7) 0.021(6) -0.018(6) -0.003(5) -0.009(5)
O20B 0.035(6) 0.031(7) 0.023(6) -0.013(5) -0.001(5) -0.010(5)
O21B 0.028(5) 0.016(5) 0.036(7) -0.002(5) -0.002(5) -0.013(5)
O22B 0.027(5) 0.025(6) 0.021(5) -0.009(5) -0.006(4) -0.010(5)
O23B 0.032(6) 0.036(7) 0.033(6) -0.017(6) 0.010(5) -0.018(6)
O24B 0.022(5) 0.017(5) 0.036(6) -0.007(4) 0.001(4) -0.001(5)
O25B 0.024(5) 0.030(6) 0.033(6) -0.013(5) -0.001(4) -0.010(5)
O26B 0.030(6) 0.036(7) 0.033(7) -0.010(6) -0.007(5) -0.005(6)
O27B 0.027(5) 0.034(7) 0.013(5) -0.013(5) 0.005(4) -0.004(5)
O28B 0.022(5) 0.009(5) 0.032(6) -0.005(4) -0.001(4) -0.002(4)
O29B 0.036(6) 0.040(7) 0.016(5) -0.019(6) -0.001(4) -0.006(5)
O30B 0.030(6) 0.038(7) 0.024(6) -0.007(5) 0.001(5) -0.016(5)
O31B 0.021(5) 0.029(6) 0.024(6) -0.007(5) 0.000(4) -0.005(5)
O32B 0.013(4) 0.035(6) 0.031(5) 0.001(4) 0.007(4) -0.017(5)
O33B 0.029(6) 0.034(7) 0.025(6) -0.013(5) 0.006(5) -0.011(5)
O34B 0.038(7) 0.030(7) 0.026(6) -0.010(6) 0.001(5) -0.004(5)
O35B 0.029(6) 0.017(6) 0.033(6) -0.004(5) -0.002(5) -0.010(5)
O36B 0.036(6) 0.025(6) 0.028(6) -0.007(5) -0.002(5) -0.010(5)
O37B 0.037(6) 0.013(5) 0.031(6) -0.008(5) -0.006(5) -0.007(5)
O38B 0.034(6) 0.031(7) 0.033(7) -0.014(5) 0.007(5) -0.009(5)
O39B 0.022(5) 0.027(6) 0.024(6) -0.007(5) -0.003(4) -0.002(5)
O40B 0.048(7) 0.030(7) 0.025(6) -0.012(6) -0.012(5) -0.007(5)
O11S 0.047(8) 0.041(8) 0.037(7) -0.023(7) -0.002(6) -0.003(6)
O12S 0.027(7) 0.049(10) 0.069(10) -0.011(7) -0.003(6) -0.008(8)
N11S 0.040(8) 0.037(9) 0.024(7) -0.013(7) -0.005(6) 0.007(7)
C12S 0.025(8) 0.047(12) 0.059(13) -0.026(8) 0.003(8) -0.021(10)
N13S 0.039(8) 0.050(10) 0.015(6) -0.018(8) -0.002(5) -0.011(7)
C14S 0.039(10) 0.076(17) 0.047(12) -0.031(11) -0.005(9) -0.029(12)
C15S 0.022(8) 0.054(12) 0.038(10) -0.027(9) 0.002(7) -0.010(9)
O21S 0.027(6) 0.040(8) 0.038(7) -0.011(6) 0.000(5) -0.008(6)
O22S 0.034(6) 0.038(8) 0.037(7) -0.013(6) -0.007(5) -0.006(6)
N21S 0.041(8) 0.035(9) 0.031(8) -0.016(7) 0.004(6) -0.003(7)
C22S 0.013(6) 0.044(10) 0.040(10) -0.015(7) 0.012(6) -0.023(8)
N23S 0.047(8) 0.021(7) 0.020(7) -0.014(6) -0.007(6) -0.003(6)
C24S 0.024(8) 0.056(12) 0.026(8) -0.021(8) -0.003(6) -0.011(8)
C25S 0.016(7) 0.044(11) 0.047(11) -0.013(7) -0.002(7) -0.023(9)
O31S 0.048(8) 0.049(9) 0.028(7) -0.017(7) -0.010(6) -0.009(6)
O32S 0.042(7) 0.046(8) 0.025(6) -0.009(6) -0.004(5) -0.010(6)
N31S 0.039(8) 0.044(10) 0.034(8) -0.028(8) -0.015(6) 0.009(7)
C32S 0.020(7) 0.021(8) 0.028(8) -0.003(6) -0.011(6) 0.002(6)
N33S 0.043(9) 0.051(11) 0.032(8) -0.004(8) 0.000(7) -0.027(8)
C34S 0.029(8) 0.038(10) 0.043(11) -0.004(8) 0.008(7) -0.027(9)
C35S 0.038(9) 0.027(9) 0.027(8) -0.010(7) -0.020(7) 0.001(7)
O41S 0.041(7) 0.042(8) 0.030(7) -0.020(6) 0.012(5) -0.015(6)
O42S 0.063(10) 0.048(9) 0.048(9) -0.023(8) 0.021(7) -0.028(8)
N41S 0.041(8) 0.027(8) 0.033(8) -0.010(7) 0.006(6) -0.002(7)
C42S 0.055(12) 0.048(12) 0.020(8) -0.020(10) 0.009(8) -0.018(8)
N43S 0.046(10) 0.050(12) 0.033(9) -0.006(9) 0.000(7) -0.002(8)
C44S 0.023(8) 0.051(13) 0.067(14) -0.007(8) 0.007(8) -0.044(12)
C45S 0.037(10) 0.062(15) 0.065(15) -0.023(11) 0.023(10) -0.042(13)
O51S 0.030(6) 0.032(7) 0.042(7) -0.005(5) -0.002(5) -0.020(6)
O52S 0.057(9) 0.068(11) 0.042(8) -0.037(8) -0.001(6) -0.033(8)
N51S 0.027(6) 0.040(8) 0.022(7) -0.012(6) -0.002(5) -0.016(6)
C52S 0.030(8) 0.029(9) 0.042(10) -0.006(7) 0.003(7) -0.019(8)
N53S 0.032(7) 0.038(8) 0.025(7) -0.015(6) -0.001(5) -0.013(6)
C54S 0.038(9) 0.045(11) 0.014(7) -0.023(8) 0.005(6) -0.007(7)
C55S 0.024(7) 0.025(8) 0.022(8) 0.000(6) -0.003(6) 0.002(7)
O61S 0.121(17) 0.074(13) 0.048(10) -0.066(13) 0.042(10) -0.035(10)
O62S 0.061(10) 0.077(13) 0.036(9) -0.003(9) -0.017(7) -0.020(9)
N61S 0.067(12) 0.041(11) 0.044(10) -0.011(10) 0.007(9) -0.027(9)
C62S 0.087(19) 0.058(17) 0.046(14) -0.030(15) 0.019(13) -0.027(13)
N63S 0.040(8) 0.041(9) 0.020(7) -0.012(7) -0.005(6) -0.010(7)
C64S 0.051(10) 0.027(9) 0.020(8) -0.013(8) -0.001(7) -0.003(7)
C65S 0.034(7) 0.048(9) 0.023(7) -0.003(6) -0.015(6) -0.010(6)
C71S 0.038(10) 0.037(11) 0.036(10) -0.010(9) -0.004(8) -0.008(8)
O1W 0.037(7) 0.036(8) 0.054(9) -0.011(6) 0.009(6) -0.020(7)
O2W 0.045(7) 0.035(7) 0.043(8) -0.015(6) -0.008(6) -0.009(6)
O3W 0.096(14) 0.035(9) 0.085(13) -0.025(9) -0.053(11) -0.007(9)
O4W 0.044(7) 0.027(7) 0.044(8) -0.009(6) 0.014(6) -0.020(6)
O5W 0.052(9) 0.088(14) 0.073(12) -0.028(10) 0.006(8) -0.048(11)
O6W 0.047(8) 0.038(8) 0.045(8) -0.012(7) -0.003(6) -0.006(7)
O7W 0.067(10) 0.047(10) 0.059(10) -0.027(9) -0.017(8) 0.002(8)
O8W 0.047(9) 0.076(13) 0.072(12) -0.018(9) -0.018(8) -0.019(10)
O9W 0.086(12) 0.041(9) 0.039(8) -0.029(9) 0.006(8) -0.013(7)
O10W 0.064(11) 0.080(14) 0.061(11) -0.036(11) -0.002(9) 0.008(10)
O11W 0.074(12) 0.045(10) 0.075(12) -0.011(9) 0.008(9) -0.017(9)
O12W 0.059(10) 0.080(13) 0.043(9) -0.023(10) -0.022(8) -0.003(9)
O13W 0.085(13) 0.041(10) 0.078(13) -0.023(10) 0.004(10) -0.012(9)
O14W 0.055(10) 0.093(16) 0.065(12) -0.034(11) 0.003(8) -0.011(11)
O15W 0.090(13) 0.103(16) 0.046(10) -0.067(13) 0.000(9) -0.017(10)
O16W 0.077(13) 0.12(2) 0.059(12) 0.013(13) -0.039(10) -0.035(13)
O17W 0.068(12) 0.107(19) 0.056(12) 0.008(12) 0.003(9) 0.051(12)
O18W 0.062(18) 0.043(17) 0.041(15) -0.038(15) -0.041(14) 0.021(13)
O19W 0.034(7) 0.035(7) 0.034(7) -0.010(5) 0.008(5) -0.006(5)
O20W 0.049(16) 0.054(19) 0.044(16) -0.032(15) -0.001(12) -0.005(14)
O21W 0.040(7) 0.030(7) 0.028(7) -0.010(5) -0.003(4) -0.010(5)
O22W 0.022(12) 0.060(19) 0.10(3) -0.024(13) 0.032(14) -0.056(19)
O23W 0.07(2) 0.08(2) 0.07(2) -0.07(2) 0.056(18) -0.07(2)
O24W 0.059(9) 0.050(9) 0.047(8) -0.013(5) 0.000(5) -0.022(5)
O25W 0.070(10) 0.063(10) 0.062(10) -0.026(6) 0.001(5) -0.018(5)
O26W 0.030(16) 0.05(2) 0.18(5) 0.012(15) -0.01(2) -0.04(3)

loop_
_atom_type_symbol
_atom_type_description
_atom_type_scat_dispersion_real
_atom_type_scat_dispersion_imag
_atom_type_scat_source
C C 0.0033 0.0016 'International Tables Vol C Tables 4.2.6.8 and 6.1.1.4'
H H 0.0000 0.0000 'International Tables Vol C Tables 4.2.6.8 and 6.1.1.4'
N N 0.0061 0.0033 'International Tables Vol C Tables 4.2.6.8 and 6.1.1.4'
O O 0.0106 0.0060 'International Tables Vol C Tables 4.2.6.8 and 6.1.1.4'
P P 0.1023 0.0942 'International Tables Vol C Tables 4.2.6.8 and 6.1.1.4'
W W -0.8490 6.8722 'International Tables Vol C Tables 4.2.6.8 and 6.1.1.4'

loop_
_geom_angle_atom_site_label_1
_geom_angle_atom_site_label_2
_geom_angle_atom_site_label_3
_geom_angle_site_symmetry_1
_geom_angle_site_symmetry_3
_geom_angle
_geom_angle_publ_flag
O1A W1A O4A . . 102.7(5) ?
O1A W1A O3A . . 101.8(6) ?
O4A W1A O3A . . 89.5(5) ?
O1A W1A O5A . . 103.5(5) ?
O4A W1A O5A . . 86.1(5) ?
O3A W1A O5A . . 154.6(5) ?
O1A W1A O2A . . 103.4(5) ?
O4A W1A O2A . . 154.0(5) ?
O3A W1A O2A . . 86.0(5) ?
O5A W1A O2A . . 87.1(5) ?
O1A W1A O6A . . 172.5(5) ?
O4A W1A O6A . . 72.0(4) ?
O3A W1A O6A . . 83.6(5) ?
O5A W1A O6A . . 71.3(4) ?
O2A W1A O6A . . 82.0(4) ?
O7A W2A O9A . . 104.5(5) ?
O7A W2A O2A . . 101.4(6) ?
O9A W2A O2A . . 89.9(5) ?
O7A W2A O8A . . 100.9(5) ?
O9A W2A O8A . . 154.7(5) ?
O2A W2A O8A . . 84.9(5) ?
O7A W2A O10A . . 103.1(6) ?
O9A W2A O10A . . 87.8(5) ?
O2A W2A O10A . . 155.3(5) ?
O8A W2A O10A . . 86.7(5) ?
O7A W2A O11A . . 173.6(5) ?
O9A W2A O11A . . 71.9(4) ?
O2A W2A O11A . . 84.1(5) ?
O8A W2A O11A . . 82.9(4) ?
O10A W2A O11A . . 71.8(4) ?
O12A W3A O8A . . 103.2(6) ?
O12A W3A O3A . . 102.8(6) ?
O8A W3A O3A . . 86.0(5) ?
O12A W3A O13A . . 99.9(6) ?
O8A W3A O13A . . 89.9(5) ?
O3A W3A O13A . . 157.2(5) ?
O12A W3A O14A . . 102.0(6) ?
O8A W3A O14A . . 154.8(5) ?
O3A W3A O14A . . 87.2(5) ?
O13A W3A O14A . . 87.1(5) ?
O12A W3A O15A . . 170.3(5) ?
O8A W3A O15A . . 83.7(4) ?
O3A W3A O15A . . 84.1(5) ?
O13A W3A O15A . . 73.1(4) ?
O14A W3A O15A . . 71.4(5) ?
O16A W4A O19A . . 102.6(6) ?
O16A W4A O17A . . 101.3(5) ?
O19A W4A O17A . . 91.3(5) ?
O16A W4A O4A . . 102.5(6) ?
O19A W4A O4A . . 154.7(5) ?
O17A W4A O4A . . 86.8(5) ?
O16A W4A O18A . . 102.9(5) ?
O19A W4A O18A . . 84.9(5) ?
O17A W4A O18A . . 155.7(5) ?
O4A W4A O18A . . 86.5(5) ?
O16A W4A O6A . . 172.4(5) ?
O19A W4A O6A . . 83.1(4) ?
O17A W4A O6A . . 73.3(4) ?
O4A W4A O6A . . 72.2(4) ?
O18A W4A O6A . . 82.4(4) ?
O20A W5A O5A . . 101.7(5) ?
O20A W5A O21A . . 103.2(6) ?
O5A W5A O21A . . 90.7(5) ?
O20A W5A O22A . . 103.5(5) ?
O5A W5A O22A . . 154.5(5) ?
O21A W5A O22A . . 87.5(5) ?
O20A W5A O17A . . 100.5(6) ?
O5A W5A O17A . . 85.0(5) ?
O21A W5A O17A . . 156.3(5) ?
O22A W5A O17A . . 86.6(5) ?
O20A W5A O6A . . 171.2(5) ?
O5A W5A O6A . . 72.4(4) ?
O21A W5A O6A . . 83.7(4) ?
O22A W5A O6A . . 82.1(4) ?
O17A W5A O6A . . 72.8(4) ?
O23A W6A O24A . . 104.4(5) ?
O23A W6A O25A . . 104.3(5) ?
O24A W6A O25A . . 90.0(5) ?
O23A W6A O9A . . 101.4(5) ?
O24A W6A O9A . . 87.6(5) ?
O25A W6A O9A . . 154.0(5) ?
O23A W6A O21A . . 102.8(5) ?
O24A W6A O21A . . 152.7(5) ?
O25A W6A O21A . . 85.6(5) ?
O9A W6A O21A . . 84.7(5) ?
O23A W6A O11A . . 171.1(5) ?
O24A W6A O11A . . 71.4(4) ?
O25A W6A O11A . . 83.7(4) ?
O9A W6A O11A . . 71.0(4) ?
O21A W6A O11A . . 81.4(4) ?
O26A W7A O24A . . 101.9(6) ?
O26A W7A O10A . . 102.6(5) ?
O24A W7A O10A . . 88.6(5) ?
O26A W7A O27A . . 102.4(5) ?
O24A W7A O27A . . 155.6(5) ?
O10A W7A O27A . . 87.5(5) ?
O26A W7A O28A . . 102.3(5) ?
O24A W7A O28A . . 87.1(5) ?
O10A W7A O28A . . 155.1(5) ?
O27A W7A O28A . . 86.4(5) ?
O26A W7A O11A . . 172.2(5) ?
O24A W7A O11A . . 72.1(4) ?
O10A W7A O11A . . 72.7(4) ?
O27A W7A O11A . . 83.7(4) ?
O28A W7A O11A . . 82.7(4) ?
O29A W8A O31A . . 103.4(5) ?
O29A W8A O30A . . 102.3(5) ?
O31A W8A O30A . . 89.5(5) ?
O29A W8A O27A . . 101.9(5) ?
O31A W8A O27A . . 86.3(5) ?
O30A W8A O27A . . 155.8(4) ?
O29A W8A O13A . . 100.8(5) ?
O31A W8A O13A . . 155.7(5) ?
O30A W8A O13A . . 87.7(5) ?
O27A W8A O13A . . 86.5(5) ?
O29A W8A O15A . . 171.6(5) ?
O31A W8A O15A . . 83.8(4) ?
O30A W8A O15A . . 73.1(4) ?
O27A W8A O15A . . 82.8(4) ?
O13A W8A O15A . . 72.3(4) ?
O32A W9A O14A . . 101.0(5) ?
O32A W9A O18A . . 102.8(6) ?
O14A W9A O18A . . 88.8(5) ?
O32A W9A O33A . . 103.0(5) ?
O14A W9A O33A . . 156.0(5) ?
O18A W9A O33A . . 86.3(5) ?
O32A W9A O30A . . 100.9(5) ?
O14A W9A O30A . . 87.1(5) ?
O18A W9A O30A . . 156.3(5) ?
O33A W9A O30A . . 88.1(5) ?
O32A W9A O15A . . 170.1(5) ?
O14A W9A O15A . . 71.8(4) ?
O18A W9A O15A . . 84.1(4) ?
O33A W9A O15A . . 84.3(4) ?
O30A W9A O15A . . 72.4(4) ?
O34A W10A O35A . . 103.1(5) ?
O34A W10A O36A . . 102.3(5) ?
O35A W10A O36A . . 88.3(5) ?
O34A W10A O19A . . 103.7(5) ?
O35A W10A O19A . . 87.2(5) ?
O36A W10A O19A . . 153.9(5) ?
O34A W10A O33A . . 102.5(5) ?
O35A W10A O33A . . 154.2(5) ?
O36A W10A O33A . . 89.2(5) ?
O19A W10A O33A . . 83.9(5) ?
O34A W10A O37A . . 172.5(5) ?
O35A W10A O37A . . 71.7(4) ?
O36A W10A O37A . . 72.6(4) ?
O19A W10A O37A . . 81.6(4) ?
O33A W10A O37A . . 83.1(4) ?
O38A W11A O22A . . 103.2(5) ?
O38A W11A O25A . . 102.7(5) ?
O22A W11A O25A . . 85.4(5) ?
O38A W11A O35A . . 101.5(5) ?
O22A W11A O35A . . 88.8(5) ?
O25A W11A O35A . . 155.8(5) ?
O38A W11A O39A . . 101.5(5) ?
O22A W11A O39A . . 155.3(5) ?
O25A W11A O39A . . 88.2(5) ?
O35A W11A O39A . . 87.3(5) ?
O38A W11A O37A . . 171.1(5) ?
O22A W11A O37A . . 82.8(5) ?
O25A W11A O37A . . 84.1(5) ?
O35A W11A O37A . . 71.8(5) ?
O39A W11A O37A . . 72.8(5) ?
O40A W12A O28A . . 103.9(5) ?
O40A W12A O39A . . 100.6(5) ?
O28A W12A O39A . . 89.3(5) ?
O40A W12A O31A . . 104.4(5) ?
O28A W12A O31A . . 85.4(5) ?
O39A W12A O31A . . 155.1(5) ?
O40A W12A O36A . . 101.2(5) ?
O28A W12A O36A . . 154.8(5) ?
O39A W12A O36A . . 87.4(5) ?
O31A W12A O36A . . 87.2(5) ?
O40A W12A O37A . . 170.4(5) ?
O28A W12A O37A . . 83.0(4) ?
O39A W12A O37A . . 72.5(4) ?
O31A W12A O37A . . 82.6(4) ?
O36A W12A O37A . . 72.2(4) ?
O6A P1A O37A . . 108.7(7) ?
O6A P1A O11A . . 109.0(6) ?
O37A P1A O11A . . 110.7(7) ?
O6A P1A O15A . . 108.8(7) ?
O37A P1A O15A . . 110.7(7) ?
O11A P1A O15A . . 109.1(6) ?
W2A O2A W1A . . 151.9(6) ?
W3A O3A W1A . . 150.8(7) ?
W1A O4A W4A . . 127.5(7) ?
W5A O5A W1A . . 127.9(6) ?
P1A O6A W5A . . 125.7(6) ?
P1A O6A W4A . . 126.5(6) ?
W5A O6A W4A . . 89.0(3) ?
P1A O6A W1A . . 126.7(7) ?
W5A O6A W1A . . 88.4(3) ?
W4A O6A W1A . . 88.2(3) ?
W3A O8A W2A . . 152.5(7) ?
W2A O9A W6A . . 127.6(6) ?
W7A O10A W2A . . 125.4(6) ?
P1A O11A W2A . . 126.1(6) ?
P1A O11A W7A . . 125.1(6) ?
W2A O11A W7A . . 89.9(4) ?
P1A O11A W6A . . 126.1(6) ?
W2A O11A W6A . . 89.4(3) ?
W7A O11A W6A . . 88.6(4) ?
W3A O13A W8A . . 124.3(6) ?
W9A O14A W3A . . 126.7(6) ?
P1A O15A W3A . . 126.5(6) ?
P1A O15A W8A . . 124.8(7) ?
W3A O15A W8A . . 90.2(4) ?
P1A O15A W9A . . 124.6(6) ?
W3A O15A W9A . . 90.1(4) ?
W8A O15A W9A . . 89.5(3) ?
W4A O17A W5A . . 124.8(6) ?
W9A O18A W4A . . 150.6(7) ?
W4A O19A W10A . . 154.2(7) ?
W5A O21A W6A . . 151.0(7) ?
W5A O22A W11A . . 151.1(7) ?
W7A O24A W6A . . 127.8(7) ?
W6A O25A W11A . . 152.6(7) ?
W7A O27A W8A . . 150.2(7) ?
W12A O28A W7A . . 152.7(7) ?
W8A O30A W9A . . 125.0(5) ?
W8A O31A W12A . . 153.0(6) ?
W9A O33A W10A . . 152.7(6) ?
W10A O35A W11A . . 127.0(7) ?
W10A O36A W12A . . 126.1(6) ?
P1A O37A W11A . . 126.3(6) ?
P1A O37A W10A . . 127.0(7) ?
W11A O37A W10A . . 89.3(4) ?
P1A O37A W12A . . 124.5(7) ?
W11A O37A W12A . . 89.0(4) ?
W10A O37A W12A . . 88.9(4) ?
W12A O39A W11A . . 125.6(7) ?
O1B W1B O3B . . 104.5(5) ?
O1B W1B O2B . . 104.7(6) ?
O3B W1B O2B . . 85.3(5) ?
O1B W1B O4B . . 101.4(5) ?
O3B W1B O4B . . 89.8(5) ?
O2B W1B O4B . . 153.9(5) ?
O1B W1B O5B . . 102.0(5) ?
O3B W1B O5B . . 153.5(5) ?
O2B W1B O5B . . 87.5(5) ?
O4B W1B O5B . . 85.6(5) ?
O1B W1B O6B . . 170.5(5) ?
O3B W1B O6B . . 82.5(4) ?
O2B W1B O6B . . 82.0(4) ?
O4B W1B O6B . . 71.9(4) ?
O5B W1B O6B . . 71.2(4) ?
O7B W2B O9B . . 103.9(6) ?
O7B W2B O2B . . 104.3(5) ?
O9B W2B O2B . . 91.1(5) ?
O7B W2B O10B . . 101.0(6) ?
O9B W2B O10B . . 86.3(6) ?
O2B W2B O10B . . 154.4(5) ?
O7B W2B O8B . . 101.8(5) ?
O9B W2B O8B . . 154.3(5) ?
O2B W2B O8B . . 84.2(5) ?
O10B W2B O8B . . 87.1(5) ?
O7B W2B O11B . . 171.4(5) ?
O9B W2B O11B . . 72.3(5) ?
O2B W2B O11B . . 83.6(4) ?
O10B W2B O11B . . 71.3(5) ?
O8B W2B O11B . . 82.1(4) ?
O12B W3B O8B . . 103.1(6) ?
O12B W3B O13B . . 102.2(5) ?
O8B W3B O13B . . 89.9(5) ?
O12B W3B O3B . . 102.8(5) ?
O8B W3B O3B . . 85.7(5) ?
O13B W3B O3B . . 155.0(5) ?
O12B W3B O14B . . 103.1(6) ?
O8B W3B O14B . . 153.7(5) ?
O13B W3B O14B . . 87.0(5) ?
O3B W3B O14B . . 86.1(5) ?
O12B W3B O15B . . 172.6(5) ?
O8B W3B O15B . . 82.7(4) ?
O13B W3B O15B . . 73.0(4) ?
O3B W3B O15B . . 82.0(4) ?
O14B W3B O15B . . 71.4(4) ?
O16B W4B O4B . . 102.0(5) ?
O16B W4B O19B . . 101.1(6) ?
O4B W4B O19B . . 156.9(5) ?
O16B W4B O17B . . 100.3(5) ?
O4B W4B O17B . . 88.5(5) ?
O19B W4B O17B . . 87.9(5) ?
O16B W4B O18B . . 103.0(5) ?
O4B W4B O18B . . 88.4(5) ?
O19B W4B O18B . . 86.0(5) ?
O17B W4B O18B . . 156.7(5) ?
O16B W4B O6B . . 172.0(5) ?
O4B W4B O6B . . 73.3(4) ?
O19B W4B O6B . . 83.8(5) ?
O17B W4B O6B . . 73.5(4) ?
O18B W4B O6B . . 83.5(4) ?
O20B W5B O5B . . 102.0(5) ?
O20B W5B O21B . . 101.3(6) ?
O5B W5B O21B . . 91.8(5) ?
O20B W5B O17B . . 101.7(5) ?
O5B W5B O17B . . 88.3(5) ?
O21B W5B O17B . . 156.5(5) ?
O20B W5B O22B . . 101.3(5) ?
O5B W5B O22B . . 156.6(5) ?
O21B W5B O22B . . 85.8(5) ?
O17B W5B O22B . . 84.9(5) ?
O20B W5B O6B . . 172.5(5) ?
O5B W5B O6B . . 73.3(4) ?
O21B W5B O6B . . 84.9(4) ?
O17B W5B O6B . . 72.6(4) ?
O22B W5B O6B . . 83.3(4) ?
O23B W6B O24B . . 102.9(6) ?
O23B W6B O25B . . 101.2(6) ?
O24B W6B O25B . . 91.5(5) ?
O23B W6B O21B . . 101.7(6) ?
O24B W6B O21B . . 155.3(5) ?
O25B W6B O21B . . 84.9(5) ?
O23B W6B O9B . . 103.1(6) ?
O24B W6B O9B . . 86.9(5) ?
O25B W6B O9B . . 155.4(5) ?
O21B W6B O9B . . 86.4(5) ?
O23B W6B O11B . . 173.2(5) ?
O24B W6B O11B . . 72.4(4) ?
O25B W6B O11B . . 84.0(4) ?
O21B W6B O11B . . 82.9(5) ?
O9B W6B O11B . . 72.1(4) ?
O26B W7B O27B . . 103.5(5) ?
O26B W7B O28B . . 104.2(6) ?
O27B W7B O28B . . 86.3(5) ?
O26B W7B O10B . . 102.8(6) ?
O27B W7B O10B . . 89.9(5) ?
O28B W7B O10B . . 152.9(5) ?
O26B W7B O24B . . 102.5(5) ?
O27B W7B O24B . . 153.9(5) ?
O28B W7B O24B . . 86.1(5) ?
O10B W7B O24B . . 85.7(5) ?
O26B W7B O11B . . 171.8(5) ?
O27B W7B O11B . . 83.1(4) ?
O28B W7B O11B . . 80.9(4) ?
O10B W7B O11B . . 72.0(4) ?
O24B W7B O11B . . 71.0(4) ?
O29B W8B O13B . . 101.6(5) ?
O29B W8B O31B . . 102.9(5) ?
O13B W8B O31B . . 155.5(5) ?
O29B W8B O27B . . 102.6(5) ?
O13B W8B O27B . . 88.1(5) ?
O31B W8B O27B . . 85.5(5) ?
O29B W8B O30B . . 103.9(6) ?
O13B W8B O30B . . 87.3(5) ?
O31B W8B O30B . . 87.9(5) ?
O27B W8B O30B . . 153.5(5) ?
O29B W8B O15B . . 172.8(5) ?
O13B W8B O15B . . 73.3(4) ?
O31B W8B O15B . . 82.4(4) ?
O27B W8B O15B . . 82.6(4) ?
O30B W8B O15B . . 71.1(4) ?
O32B W9B O14B . . 101.2(6) ?
O32B W9B O30B . . 102.6(5) ?
O14B W9B O30B . . 89.5(5) ?
O32B W9B O18B . . 101.7(5) ?
O14B W9B O18B . . 88.7(5) ?
O30B W9B O18B . . 155.6(5) ?
O32B W9B O33B . . 103.7(6) ?
O14B W9B O33B . . 155.1(5) ?
O30B W9B O33B . . 86.0(5) ?
O18B W9B O33B . . 85.5(5) ?
O32B W9B O15B . . 172.3(5) ?
O14B W9B O15B . . 73.3(4) ?
O30B W9B O15B . . 72.4(4) ?
O18B W9B O15B . . 83.7(4) ?
O33B W9B O15B . . 82.0(5) ?
O34B W10B O33B . . 102.2(6) ?
O34B W10B O19B . . 102.3(6) ?
O33B W10B O19B . . 86.6(5) ?
O34B W10B O36B . . 102.4(6) ?
O33B W10B O36B . . 90.6(5) ?
O19B W10B O36B . . 155.2(5) ?
O34B W10B O35B . . 102.2(5) ?
O33B W10B O35B . . 155.4(5) ?
O19B W10B O35B . . 85.9(5) ?
O36B W10B O35B . . 86.5(5) ?
O34B W10B O37B . . 172.6(5) ?
O33B W10B O37B . . 83.6(5) ?
O19B W10B O37B . . 82.4(5) ?
O36B W10B O37B . . 72.8(5) ?
O35B W10B O37B . . 72.2(4) ?
O38B W11B O22B . . 101.6(5) ?
O38B W11B O35B . . 100.1(6) ?
O22B W11B O35B . . 89.8(5) ?
O38B W11B O25B . . 103.6(5) ?
O22B W11B O25B . . 86.0(5) ?
O35B W11B O25B . . 156.2(5) ?
O38B W11B O39B . . 102.2(6) ?
O22B W11B O39B . . 156.2(5) ?
O35B W11B O39B . . 87.4(5) ?
O25B W11B O39B . . 87.1(5) ?
O38B W11B O37B . . 171.0(5) ?
O22B W11B O37B . . 83.8(4) ?
O35B W11B O37B . . 72.5(5) ?
O25B W11B O37B . . 83.8(4) ?
O39B W11B O37B . . 72.8(4) ?
O40B W12B O31B . . 105.1(6) ?
O40B W12B O28B . . 104.2(6) ?
O31B W12B O28B . . 86.5(5) ?
O40B W12B O36B . . 100.1(6) ?
O31B W12B O36B . . 87.5(5) ?
O28B W12B O36B . . 155.7(5) ?
O40B W12B O39B . . 99.3(6) ?
O31B W12B O39B . . 155.5(5) ?
O28B W12B O39B . . 89.6(5) ?
O36B W12B O39B . . 86.3(5) ?
O40B W12B O37B . . 169.0(5) ?
O31B W12B O37B . . 83.0(4) ?
O28B W12B O37B . . 83.4(4) ?
O36B W12B O37B . . 72.5(5) ?
O39B W12B O37B . . 72.5(4) ?
O15B P1B O11B . . 110.4(7) ?
O15B P1B O6B . . 108.7(7) ?
O11B P1B O6B . . 110.7(7) ?
O15B P1B O37B . . 109.4(7) ?
O11B P1B O37B . . 108.8(7) ?
O6B P1B O37B . . 108.8(7) ?
W1B O2B W2B . . 154.2(6) ?
W1B O3B W3B . . 152.4(6) ?
W4B O4B W1B . . 125.6(6) ?
W5B O5B W1B . . 126.8(6) ?
P1B O6B W4B . . 126.7(7) ?
P1B O6B W5B . . 125.1(6) ?
W4B O6B W5B . . 89.6(4) ?
P1B O6B W1B . . 125.8(7) ?
W4B O6B W1B . . 89.1(3) ?
W5B O6B W1B . . 88.7(4) ?
W3B O8B W2B . . 152.5(6) ?
W2B O9B W6B . . 126.9(7) ?
W7B O10B W2B . . 127.9(7) ?
P1B O11B W6B . . 126.8(6) ?
P1B O11B W7B . . 127.0(6) ?
W6B O11B W7B . . 89.1(4) ?
P1B O11B W2B . . 124.5(6) ?
W6B O11B W2B . . 88.6(4) ?
W7B O11B W2B . . 88.7(4) ?
W8B O13B W3B . . 125.3(6) ?
W9B O14B W3B . . 126.5(6) ?
P1B O15B W9B . . 127.2(7) ?
P1B O15B W8B . . 126.0(6) ?
W9B O15B W8B . . 88.7(4) ?
P1B O15B W3B . . 125.6(7) ?
W9B O15B W3B . . 88.7(4) ?
W8B O15B W3B . . 88.3(4) ?
W4B O17B W5B . . 124.0(6) ?
W9B O18B W4B . . 151.3(6) ?
W10B O19B W4B . . 150.4(7) ?
W5B O21B W6B . . 152.0(7) ?
W11B O22B W5B . . 150.5(6) ?
W6B O24B W7B . . 127.4(6) ?
W6B O25B W11B . . 151.6(6) ?
W7B O27B W8B . . 152.6(7) ?
W7B O28B W12B . . 151.9(6) ?
W9B O30B W8B . . 127.4(6) ?
W12B O31B W8B . . 151.6(7) ?
W10B O33B W9B . . 152.6(7) ?
W11B O35B W10B . . 125.5(6) ?
W10B O36B W12B . . 125.4(7) ?
P1B O37B W10B . . 126.2(7) ?
P1B O37B W11B . . 126.2(7) ?
W10B O37B W11B . . 89.6(4) ?
P1B O37B W12B . . 124.6(6) ?
W10B O37B W12B . . 89.2(4) ?
W11B O37B W12B . . 89.4(4) ?
W11B O39B W12B . . 125.3(6) ?
C15S N11S C12S . . 112.8(16) ?
C15S N11S H11A . . 123.6 ?
C12S N11S H11A . . 123.6 ?
O11S C12S N13S . . 129(2) ?
O11S C12S N11S . . 125(2) ?
N13S C12S N11S . . 105.4(18) ?
C12S N13S C14S . . 111.8(17) ?
C12S N13S H13A . . 124.1 ?
C14S N13S H13A . . 124.1 ?
N13S C14S C15S . . 104.9(17) ?
N13S C14S H14A . . 110.8 ?
C15S C14S H14A . . 110.8 ?
N13S C14S H14B . . 110.8 ?
C15S C14S H14B . . 110.8 ?
H14A C14S H14B . . 108.8 ?
O12S C15S N11S . . 127.1(19) ?
O12S C15S C14S . . 128(2) ?
N11S C15S C14S . . 105.0(18) ?
C25S N21S C22S . . 111.3(16) ?
C25S N21S H21A . . 124.3 ?
C22S N21S H21A . . 124.3 ?
O21S C22S N23S . . 123.2(18) ?
O21S C22S N21S . . 125.8(17) ?
N23S C22S N21S . . 111.1(15) ?
C22S N23S C24S . . 108.6(15) ?
C22S N23S H23A . . 125.7 ?
C24S N23S H23A . . 125.7 ?
N23S C24S C25S . . 103.4(14) ?
N23S C24S H24A . . 111.1 ?
C25S C24S H24A . . 111.1 ?
N23S C24S H24B . . 111.1 ?
C25S C24S H24B . . 111.1 ?
H24A C24S H24B . . 109.1 ?
O22S C25S N21S . . 128(2) ?
O22S C25S C24S . . 126.3(17) ?
N21S C25S C24S . . 105.6(17) ?
C35S N31S C32S . . 111.1(15) ?
C35S N31S H31A . . 124.4 ?
C32S N31S H31A . . 124.4 ?
O31S C32S N31S . . 123.5(16) ?
O31S C32S N33S . . 130.1(17) ?
N31S C32S N33S . . 106.3(14) ?
C32S N33S C34S . . 109.5(17) ?
C32S N33S H33A . . 125.3 ?
C34S N33S H33A . . 125.3 ?
C35S C34S N33S . . 104.1(17) ?
C35S C34S H34A . . 110.9 ?
N33S C34S H34A . . 110.9 ?
C35S C34S H34B . . 110.9 ?
N33S C34S H34B . . 110.9 ?
H34A C34S H34B . . 109.0 ?
O32S C35S N31S . . 127.0(17) ?
O32S C35S C34S . . 124.1(17) ?
N31S C35S C34S . . 108.9(16) ?
C45S N41S C42S . . 109.8(19) ?
C45S N41S H41A . . 125.1 ?
C42S N41S H41A . . 125.1 ?
O41S C42S N41S . . 124(2) ?
O41S C42S N43S . . 126(2) ?
N41S C42S N43S . . 109.4(18) ?
C42S N43S C44S . . 104.6(17) ?
C42S N43S H43A . . 127.7 ?
C44S N43S H43A . . 127.7 ?
C45S C44S N43S . . 107.7(16) ?
C45S C44S H44A . . 110.2 ?
N43S C44S H44A . . 110.2 ?
C45S C44S H44B . . 110.2 ?
N43S C44S H44B . . 110.2 ?
H44A C44S H44B . . 108.5 ?
O42S C45S N41S . . 125(2) ?
O42S C45S C44S . . 127(2) ?
N41S C45S C44S . . 108(2) ?
C55S N51S C52S . . 112.3(15) ?
C55S N51S H51A . . 123.8 ?
C52S N51S H51A . . 123.8 ?
O51S C52S N53S . . 127.1(18) ?
O51S C52S N51S . . 126.2(18) ?
N53S C52S N51S . . 106.5(15) ?
C52S N53S C54S . . 111.7(14) ?
C52S N53S C71S . . 121.7(15) ?
C54S N53S C71S . . 126.1(15) ?
N53S C54S C55S . . 102.9(14) ?
N53S C54S H54A . . 111.2 ?
C55S C54S H54A . . 111.2 ?
N53S C54S H54B . . 111.2 ?
C55S C54S H54B . . 111.2 ?
H54A C54S H54B . . 109.1 ?
O52S C55S N51S . . 126.4(16) ?
O52S C55S C54S . . 127.3(17) ?
N51S C55S C54S . . 106.3(14) ?
C65S N61S C62S . . 111(2) ?
C65S N61S H61A . . 124.3 ?
C62S N61S H61A . . 124.3 ?
O61S C62S N63S . . 131(3) ?
O61S C62S N61S . . 124(3) ?
N63S C62S N61S . . 105(2) ?
C62S N63S C64S . . 113.7(18) ?
C62S N63S C71S . . 121(2) ?
C64S N63S C71S . . 123.1(16) ?
N63S C64S C65S . . 101.2(15) ?
N63S C64S H64A . . 111.5 ?
C65S C64S H64A . . 111.5 ?
N63S C64S H64B . . 111.5 ?
C65S C64S H64B . . 111.5 ?
H64A C64S H64B . . 109.4 ?
O62S C65S N61S . . 129(2) ?
O62S C65S C64S . . 123(2) ?
N61S C65S C64S . . 108.4(17) ?
N63S C71S N53S . . 115.7(15) ?
N63S C71S H71A . . 108.3 ?
N53S C71S H71A . . 108.4 ?
N63S C71S H71B . . 108.4 ?
N53S C71S H71B . . 108.3 ?
H71A C71S H71B . . 107.4 ?

loop_
_geom_bond_atom_site_label_1
_geom_bond_atom_site_label_2
_geom_bond_site_symmetry_2
_geom_bond_distance
_geom_bond_publ_flag
W1A O1A . 1.712(11) ?
W1A O4A . 1.897(12) ?
W1A O3A . 1.913(12) ?
W1A O5A . 1.919(12) ?
W1A O2A . 1.921(11) ?
W1A O6A . 2.460(11) ?
W2A O7A . 1.716(11) ?
W2A O9A . 1.898(12) ?
W2A O2A . 1.900(11) ?
W2A O8A . 1.941(11) ?
W2A O10A . 1.951(11) ?
W2A O11A . 2.417(10) ?
W3A O12A . 1.716(13) ?
W3A O8A . 1.870(10) ?
W3A O3A . 1.903(11) ?
W3A O13A . 1.919(10) ?
W3A O14A . 1.943(11) ?
W3A O15A . 2.403(12) ?
W4A O16A . 1.708(11) ?
W4A O19A . 1.891(12) ?
W4A O17A . 1.907(12) ?
W4A O4A . 1.908(12) ?
W4A O18A . 1.942(11) ?
W4A O6A . 2.445(10) ?
W5A O20A . 1.701(12) ?
W5A O5A . 1.880(13) ?
W5A O21A . 1.889(11) ?
W5A O22A . 1.905(12) ?
W5A O17A . 1.955(11) ?
W5A O6A . 2.436(11) ?
W6A O23A . 1.702(11) ?
W6A O24A . 1.895(12) ?
W6A O25A . 1.902(11) ?
W6A O9A . 1.915(13) ?
W6A O21A . 1.929(11) ?
W6A O11A . 2.445(11) ?
W7A O26A . 1.697(13) ?
W7A O24A . 1.886(12) ?
W7A O10A . 1.894(12) ?
W7A O27A . 1.897(11) ?
W7A O28A . 1.913(10) ?
W7A O11A . 2.418(11) ?
W8A O29A . 1.709(11) ?
W8A O31A . 1.895(11) ?
W8A O30A . 1.905(11) ?
W8A O27A . 1.930(10) ?
W8A O13A . 1.946(12) ?
W8A O15A . 2.421(11) ?
W9A O32A . 1.705(11) ?
W9A O14A . 1.881(13) ?
W9A O18A . 1.881(11) ?
W9A O33A . 1.887(11) ?
W9A O30A . 1.942(11) ?
W9A O15A . 2.426(11) ?
W10A O34A . 1.704(12) ?
W10A O35A . 1.887(11) ?
W10A O36A . 1.913(10) ?
W10A O19A . 1.914(12) ?
W10A O33A . 1.916(11) ?
W10A O37A . 2.442(12) ?
W11A O38A . 1.713(12) ?
W11A O22A . 1.909(12) ?
W11A O25A . 1.916(11) ?
W11A O35A . 1.923(10) ?
W11A O39A . 1.933(11) ?
W11A O37A . 2.412(12) ?
W12A O40A . 1.724(12) ?
W12A O28A . 1.892(10) ?
W12A O39A . 1.896(12) ?
W12A O31A . 1.897(11) ?
W12A O36A . 1.928(11) ?
W12A O37A . 2.449(12) ?
P1A O6A . 1.519(11) ?
P1A O37A . 1.529(12) ?
P1A O11A . 1.549(11) ?
P1A O15A . 1.556(12) ?
W1B O1B . 1.718(12) ?
W1B O3B . 1.865(11) ?
W1B O2B . 1.882(10) ?
W1B O4B . 1.933(12) ?
W1B O5B . 1.954(11) ?
W1B O6B . 2.458(12) ?
W2B O7B . 1.703(12) ?
W2B O9B . 1.880(11) ?
W2B O2B . 1.907(10) ?
W2B O10B . 1.909(11) ?
W2B O8B . 1.942(11) ?
W2B O11B . 2.458(11) ?
W3B O12B . 1.736(13) ?
W3B O8B . 1.873(11) ?
W3B O13B . 1.925(11) ?
W3B O3B . 1.936(10) ?
W3B O14B . 1.958(12) ?
W3B O15B . 2.454(12) ?
W4B O16B . 1.717(11) ?
W4B O4B . 1.909(11) ?
W4B O19B . 1.914(12) ?
W4B O17B . 1.917(12) ?
W4B O18B . 1.940(11) ?
W4B O6B . 2.414(10) ?
W5B O20B . 1.701(12) ?
W5B O5B . 1.867(11) ?
W5B O21B . 1.894(11) ?
W5B O17B . 1.948(12) ?
W5B O22B . 1.951(11) ?
W5B O6B . 2.429(12) ?
W6B O23B . 1.698(11) ?
W6B O24B . 1.859(12) ?
W6B O25B . 1.908(12) ?
W6B O21B . 1.913(12) ?
W6B O9B . 1.937(13) ?
W6B O11B . 2.430(11) ?
W7B O26B . 1.716(12) ?
W7B O27B . 1.886(10) ?
W7B O28B . 1.894(10) ?
W7B O10B . 1.898(12) ?
W7B O24B . 1.945(11) ?
W7B O11B . 2.434(11) ?
W8B O29B . 1.684(11) ?
W8B O13B . 1.918(11) ?
W8B O31B . 1.919(12) ?
W8B O27B . 1.920(11) ?
W8B O30B . 1.934(12) ?
W8B O15B . 2.446(11) ?
W9B O32B . 1.709(10) ?
W9B O14B . 1.865(13) ?
W9B O30B . 1.870(12) ?
W9B O18B . 1.890(11) ?
W9B O33B . 1.911(12) ?
W9B O15B . 2.432(12) ?
W10B O34B . 1.725(13) ?
W10B O33B . 1.893(12) ?
W10B O19B . 1.914(11) ?
W10B O36B . 1.917(12) ?
W10B O35B . 1.941(12) ?
W10B O37B . 2.426(12) ?
W11B O38B . 1.706(12) ?
W11B O22B . 1.872(10) ?
W11B O35B . 1.912(11) ?
W11B O25B . 1.912(12) ?
W11B O39B . 1.917(11) ?
W11B O37B . 2.433(12) ?
W12B O40B . 1.709(12) ?
W12B O31B . 1.898(11) ?
W12B O28B . 1.911(11) ?
W12B O36B . 1.924(12) ?
W12B O39B . 1.938(11) ?
W12B O37B . 2.435(11) ?
P1B O15B . 1.525(12) ?
P1B O11B . 1.526(13) ?
P1B O6B . 1.531(11) ?
P1B O37B . 1.537(12) ?
O11S C12S . 1.20(3) ?
O12S C15S . 1.22(2) ?
N11S C15S . 1.33(3) ?
N11S C12S . 1.42(3) ?
N11S H11A . 0.8800 ?
C12S N13S . 1.37(3) ?
N13S C14S . 1.39(3) ?
N13S H13A . 0.8800 ?
C14S C15S . 1.51(3) ?
C14S H14A . 0.9900 ?
C14S H14B . 0.9900 ?
O21S C22S . 1.29(2) ?
O22S C25S . 1.21(2) ?
N21S C25S . 1.31(2) ?
N21S C22S . 1.35(2) ?
N21S H21A . 0.8800 ?
C22S N23S . 1.31(2) ?
N23S C24S . 1.42(2) ?
N23S H23A . 0.8800 ?
C24S C25S . 1.51(3) ?
C24S H24A . 0.9900 ?
C24S H24B . 0.9900 ?
O31S C32S . 1.21(2) ?
O32S C35S . 1.27(2) ?
N31S C35S . 1.37(2) ?
N31S C32S . 1.38(2) ?
N31S H31A . 0.8800 ?
C32S N33S . 1.38(3) ?
N33S C34S . 1.46(2) ?
N33S H33A . 0.8800 ?
C34S C35S . 1.41(3) ?
C34S H34A . 0.9900 ?
C34S H34B . 0.9900 ?
O41S C42S . 1.23(2) ?
O42S C45S . 1.28(3) ?
N41S C45S . 1.36(3) ?
N41S C42S . 1.40(3) ?
N41S H41A . 0.8800 ?
C42S N43S . 1.42(3) ?
N43S C44S . 1.47(3) ?
N43S H43A . 0.8800 ?
C44S C45S . 1.42(3) ?
C44S H44A . 0.9900 ?
C44S H44B . 0.9900 ?
O51S C52S . 1.24(2) ?
O52S C55S . 1.24(2) ?
N51S C55S . 1.32(2) ?
N51S C52S . 1.39(2) ?
N51S H51A . 0.8800 ?
C52S N53S . 1.33(2) ?
N53S C54S . 1.42(2) ?
N53S C71S . 1.47(2) ?
C54S C55S . 1.49(2) ?
C54S H54A . 0.9900 ?
C54S H54B . 0.9900 ?
O61S C62S . 1.21(3) ?
O62S C65S . 1.28(3) ?
N61S C65S . 1.31(3) ?
N61S C62S . 1.46(4) ?
N61S H61A . 0.8800 ?
C62S N63S . 1.31(3) ?
N63S C64S . 1.45(2) ?
N63S C71S . 1.46(2) ?
C64S C65S . 1.49(3) ?
C64S H64A . 0.9900 ?
C64S H64B . 0.9900 ?
C71S H71A . 0.9900 ?
C71S H71B . 0.9900 ?

loop_
_geom_torsion_atom_site_label_1
_geom_torsion_atom_site_label_2
_geom_torsion_atom_site_label_3
_geom_torsion_atom_site_label_4
_geom_torsion_site_symmetry_1
_geom_torsion_site_symmetry_2
_geom_torsion_site_symmetry_3
_geom_torsion_site_symmetry_4
_geom_torsion
_geom_torsion_publ_flag
O7A W2A O2A W1A . . . . -126.1(16) ?
O9A W2A O2A W1A . . . . 129.1(16) ?
O8A W2A O2A W1A . . . . -26.0(16) ?
O10A W2A O2A W1A . . . . 45(3) ?
O11A W2A O2A W1A . . . . 57.3(16) ?
O1A W1A O2A W2A . . . . 127.7(16) ?
O4A W1A O2A W2A . . . . -54(2) ?
O3A W1A O2A W2A . . . . 26.5(16) ?
O5A W1A O2A W2A . . . . -129.0(16) ?
O6A W1A O2A W2A . . . . -57.5(16) ?
O12A W3A O3A W1A . . . . 130.6(14) ?
O8A W3A O3A W1A . . . . 28.0(14) ?
O13A W3A O3A W1A . . . . -52(2) ?
O14A W3A O3A W1A . . . . -127.7(15) ?
O15A W3A O3A W1A . . . . -56.2(14) ?
O1A W1A O3A W3A . . . . -130.3(14) ?
O4A W1A O3A W3A . . . . 126.8(15) ?
O5A W1A O3A W3A . . . . 47(2) ?
O2A W1A O3A W3A . . . . -27.5(14) ?
O6A W1A O3A W3A . . . . 54.9(14) ?
O1A W1A O4A W4A . . . . 170.9(8) ?
O3A W1A O4A W4A . . . . -87.1(8) ?
O5A W1A O4A W4A . . . . 67.9(8) ?
O2A W1A O4A W4A . . . . -7.4(17) ?
O6A W1A O4A W4A . . . . -3.7(7) ?
O16A W4A O4A W1A . . . . -170.7(8) ?
O19A W4A O4A W1A . . . . 16.5(17) ?
O17A W4A O4A W1A . . . . -69.8(8) ?
O18A W4A O4A W1A . . . . 86.9(8) ?
O6A W4A O4A W1A . . . . 3.7(7) ?
O20A W5A O5A W1A . . . . 172.2(8) ?
O21A W5A O5A W1A . . . . -84.1(8) ?
O22A W5A O5A W1A . . . . 1.4(16) ?
O17A W5A O5A W1A . . . . 72.6(8) ?
O6A W5A O5A W1A . . . . -1.0(6) ?
O1A W1A O5A W5A . . . . -173.5(7) ?
O4A W1A O5A W5A . . . . -71.3(8) ?
O3A W1A O5A W5A . . . . 9.2(16) ?
O2A W1A O5A W5A . . . . 83.5(8) ?
O6A W1A O5A W5A . . . . 1.0(6) ?
O37A P1A O6A W5A . . . . -61.9(9) ?
O11A P1A O6A W5A . . . . 58.8(9) ?
O15A P1A O6A W5A . . . . 177.6(7) ?
O37A P1A O6A W4A . . . . 58.5(10) ?
O11A P1A O6A W4A . . . . 179.1(7) ?
O15A P1A O6A W4A . . . . -62.1(9) ?
O37A P1A O6A W1A . . . . 178.6(7) ?
O11A P1A O6A W1A . . . . -60.8(9) ?
O15A P1A O6A W1A . . . . 58.0(9) ?
O20A W5A O6A P1A . . . . 176(3) ?
O5A W5A O6A P1A . . . . -135.2(9) ?
O21A W5A O6A P1A . . . . -42.5(8) ?
O22A W5A O6A P1A . . . . 45.9(8) ?
O17A W5A O6A P1A . . . . 134.7(9) ?
O20A W5A O6A W4A . . . . 40(3) ?
O5A W5A O6A W4A . . . . 88.8(4) ?
O21A W5A O6A W4A . . . . -178.5(5) ?
O22A W5A O6A W4A . . . . -90.2(5) ?
O17A W5A O6A W4A . . . . -1.3(4) ?
O20A W5A O6A W1A . . . . -48(3) ?
O5A W5A O6A W1A . . . . 0.6(4) ?
O21A W5A O6A W1A . . . . 93.3(4) ?
O22A W5A O6A W1A . . . . -178.3(5) ?
O17A W5A O6A W1A . . . . -89.5(5) ?
O16A W4A O6A P1A . . . . -18E1(9) ?
O19A W4A O6A P1A . . . . -40.7(8) ?
O17A W4A O6A P1A . . . . -134.2(9) ?
O4A W4A O6A P1A . . . . 133.8(9) ?
O18A W4A O6A P1A . . . . 45.1(9) ?
O16A W4A O6A W5A . . . . -44(4) ?
O19A W4A O6A W5A . . . . 94.8(5) ?
O17A W4A O6A W5A . . . . 1.3(4) ?
O4A W4A O6A W5A . . . . -90.7(5) ?
O18A W4A O6A W5A . . . . -179.5(5) ?
O16A W4A O6A W1A . . . . 44(4) ?
O19A W4A O6A W1A . . . . -176.8(5) ?
O17A W4A O6A W1A . . . . 89.7(5) ?
O4A W4A O6A W1A . . . . -2.3(4) ?
O18A W4A O6A W1A . . . . -91.0(4) ?
O1A W1A O6A P1A . . . . -179(3) ?
O4A W1A O6A P1A . . . . -133.6(9) ?
O3A W1A O6A P1A . . . . -42.1(8) ?
O5A W1A O6A P1A . . . . 134.4(8) ?
O2A W1A O6A P1A . . . . 44.8(8) ?
O1A W1A O6A W5A . . . . 46(4) ?
O4A W1A O6A W5A . . . . 91.4(4) ?
O3A W1A O6A W5A . . . . -177.1(4) ?
O5A W1A O6A W5A . . . . -0.6(4) ?
O2A W1A O6A W5A . . . . -90.2(4) ?
O1A W1A O6A W4A . . . . -43(4) ?
O4A W1A O6A W4A . . . . 2.3(4) ?
O3A W1A O6A W4A . . . . 93.8(4) ?
O5A W1A O6A W4A . . . . -89.7(4) ?
O2A W1A O6A W4A . . . . -179.3(4) ?
O12A W3A O8A W2A . . . . -130.7(14) ?
O3A W3A O8A W2A . . . . -28.4(15) ?
O13A W3A O8A W2A . . . . 129.2(15) ?
O14A W3A O8A W2A . . . . 46(2) ?
O15A W3A O8A W2A . . . . 56.1(14) ?
O7A W2A O8A W3A . . . . 128.4(15) ?
O9A W2A O8A W3A . . . . -51(2) ?
O2A W2A O8A W3A . . . . 27.8(15) ?
O10A W2A O8A W3A . . . . -128.9(15) ?
O11A W2A O8A W3A . . . . -56.8(14) ?
O7A W2A O9A W6A . . . . 170.9(8) ?
O2A W2A O9A W6A . . . . -87.4(8) ?
O8A W2A O9A W6A . . . . -9.4(17) ?
O10A W2A O9A W6A . . . . 68.0(8) ?
O11A W2A O9A W6A . . . . -3.6(7) ?
O23A W6A O9A W2A . . . . -171.8(8) ?
O24A W6A O9A W2A . . . . -67.5(8) ?
O25A W6A O9A W2A . . . . 17.6(16) ?
O21A W6A O9A W2A . . . . 86.2(8) ?
O11A W6A O9A W2A . . . . 3.6(7) ?
O26A W7A O10A W2A . . . . 169.2(8) ?
O24A W7A O10A W2A . . . . 67.3(8) ?
O27A W7A O10A W2A . . . . -88.7(8) ?
O28A W7A O10A W2A . . . . -12.8(17) ?
O11A W7A O10A W2A . . . . -4.5(7) ?
O7A W2A O10A W7A . . . . -171.5(8) ?
O9A W2A O10A W7A . . . . -67.2(8) ?
O2A W2A O10A W7A . . . . 17.8(18) ?
O8A W2A O10A W7A . . . . 88.1(8) ?
O11A W2A O10A W7A . . . . 4.5(7) ?
O6A P1A O11A W2A . . . . 58.7(9) ?
O37A P1A O11A W2A . . . . 178.1(7) ?
O15A P1A O11A W2A . . . . -59.9(9) ?
O6A P1A O11A W7A . . . . 179.4(7) ?
O37A P1A O11A W7A . . . . -61.2(9) ?
O15A P1A O11A W7A . . . . 60.7(9) ?
O6A P1A O11A W6A . . . . -62.3(9) ?
O37A P1A O11A W6A . . . . 57.1(9) ?
O15A P1A O11A W6A . . . . 179.1(7) ?
O7A W2A O11A P1A . . . . 170(4) ?
O9A W2A O11A P1A . . . . -133.9(8) ?
O2A W2A O11A P1A . . . . -42.0(8) ?
O8A W2A O11A P1A . . . . 43.6(8) ?
O10A W2A O11A P1A . . . . 132.4(9) ?
O7A W2A O11A W7A . . . . 35(5) ?
O9A W2A O11A W7A . . . . 90.8(5) ?
O2A W2A O11A W7A . . . . -177.3(4) ?
O8A W2A O11A W7A . . . . -91.7(4) ?
O10A W2A O11A W7A . . . . -2.9(4) ?
O7A W2A O11A W6A . . . . -54(4) ?
O9A W2A O11A W6A . . . . 2.2(4) ?
O2A W2A O11A W6A . . . . 94.1(4) ?
O8A W2A O11A W6A . . . . 179.7(4) ?
O10A W2A O11A W6A . . . . -91.4(5) ?
O26A W7A O11A P1A . . . . 174(4) ?
O24A W7A O11A P1A . . . . 132.8(9) ?
O10A W7A O11A P1A . . . . -133.0(9) ?
O27A W7A O11A P1A . . . . -43.7(8) ?
O28A W7A O11A P1A . . . . 43.5(8) ?
O26A W7A O11A W2A . . . . -50(4) ?
O24A W7A O11A W2A . . . . -91.3(4) ?
O10A W7A O11A W2A . . . . 2.9(4) ?
O27A W7A O11A W2A . . . . 92.3(4) ?
O28A W7A O11A W2A . . . . 179.4(4) ?
O26A W7A O11A W6A . . . . 39(4) ?
O24A W7A O11A W6A . . . . -1.8(4) ?
O10A W7A O11A W6A . . . . 92.4(5) ?
O27A W7A O11A W6A . . . . -178.3(4) ?
O28A W7A O11A W6A . . . . -91.2(4) ?
O23A W6A O11A P1A . . . . 165(3) ?
O24A W6A O11A P1A . . . . -132.1(8) ?
O25A W6A O11A P1A . . . . -39.9(8) ?
O9A W6A O11A P1A . . . . 133.9(9) ?
O21A W6A O11A P1A . . . . 46.6(8) ?
O23A W6A O11A W2A . . . . 29(3) ?
O24A W6A O11A W2A . . . . 91.8(5) ?
O25A W6A O11A W2A . . . . -176.1(5) ?
O9A W6A O11A W2A . . . . -2.2(4) ?
O21A W6A O11A W2A . . . . -89.6(5) ?
O23A W6A O11A W7A . . . . -61(3) ?
O24A W6A O11A W7A . . . . 1.8(4) ?
O25A W6A O11A W7A . . . . 94.0(4) ?
O9A W6A O11A W7A . . . . -92.1(5) ?
O21A W6A O11A W7A . . . . -179.5(5) ?
O12A W3A O13A W8A . . . . 170.4(7) ?
O8A W3A O13A W8A . . . . -86.2(7) ?
O3A W3A O13A W8A . . . . -6.9(16) ?
O14A W3A O13A W8A . . . . 68.7(7) ?
O15A W3A O13A W8A . . . . -2.7(6) ?
O29A W8A O13A W3A . . . . -172.3(7) ?
O31A W8A O13A W3A . . . . 13.4(15) ?
O30A W8A O13A W3A . . . . -70.3(7) ?
O27A W8A O13A W3A . . . . 86.2(7) ?
O15A W8A O13A W3A . . . . 2.7(6) ?
O32A W9A O14A W3A . . . . 170.8(8) ?
O18A W9A O14A W3A . . . . -86.4(8) ?
O33A W9A O14A W3A . . . . -8.3(16) ?
O30A W9A O14A W3A . . . . 70.3(7) ?
O15A W9A O14A W3A . . . . -2.2(6) ?
O12A W3A O14A W9A . . . . -170.5(8) ?
O8A W3A O14A W9A . . . . 12.6(16) ?
O3A W3A O14A W9A . . . . 87.0(8) ?
O13A W3A O14A W9A . . . . -71.0(7) ?
O15A W3A O14A W9A . . . . 2.2(6) ?
O6A P1A O15A W3A . . . . -60.1(9) ?
O37A P1A O15A W3A . . . . -179.4(7) ?
O11A P1A O15A W3A . . . . 58.7(9) ?
O6A P1A O15A W8A . . . . 178.6(7) ?
O37A P1A O15A W8A . . . . 59.2(9) ?
O11A P1A O15A W8A . . . . -62.7(9) ?
O6A P1A O15A W9A . . . . 60.8(9) ?
O37A P1A O15A W9A . . . . -58.5(10) ?
O11A P1A O15A W9A . . . . 179.6(7) ?
O12A W3A O15A P1A . . . . -178(3) ?
O8A W3A O15A P1A . . . . -41.9(8) ?
O3A W3A O15A P1A . . . . 44.7(8) ?
O13A W3A O15A P1A . . . . -133.7(9) ?
O14A W3A O15A P1A . . . . 133.7(9) ?
O12A W3A O15A W8A . . . . -43(3) ?
O8A W3A O15A W8A . . . . 93.6(4) ?
O3A W3A O15A W8A . . . . -179.8(4) ?
O13A W3A O15A W8A . . . . 1.8(4) ?
O14A W3A O15A W8A . . . . -90.8(4) ?
O12A W3A O15A W9A . . . . 47(3) ?
O8A W3A O15A W9A . . . . -176.9(5) ?
O3A W3A O15A W9A . . . . -90.4(4) ?
O13A W3A O15A W9A . . . . 91.2(4) ?
O14A W3A O15A W9A . . . . -1.4(4) ?
O29A W8A O15A P1A . . . . 170(3) ?
O31A W8A O15A P1A . . . . -40.7(8) ?
O30A W8A O15A P1A . . . . -132.1(8) ?
O27A W8A O15A P1A . . . . 46.3(8) ?
O13A W8A O15A P1A . . . . 134.9(8) ?
O29A W8A O15A W3A . . . . 34(3) ?
O31A W8A O15A W3A . . . . -177.3(4) ?
O30A W8A O15A W3A . . . . 91.3(5) ?
O27A W8A O15A W3A . . . . -90.3(4) ?
O13A W8A O15A W3A . . . . -1.8(4) ?
O29A W8A O15A W9A . . . . -56(3) ?
O31A W8A O15A W9A . . . . 92.6(4) ?
O30A W8A O15A W9A . . . . 1.2(4) ?
O27A W8A O15A W9A . . . . 179.6(5) ?
O13A W8A O15A W9A . . . . -91.9(4) ?
O32A W9A O15A P1A . . . . -18E1(5) ?
O14A W9A O15A P1A . . . . -135.0(9) ?
O18A W9A O15A P1A . . . . -44.4(8) ?
O33A W9A O15A P1A . . . . 42.5(8) ?
O30A W9A O15A P1A . . . . 132.2(9) ?
O32A W9A O15A W3A . . . . -43(3) ?
O14A W9A O15A W3A . . . . 1.4(4) ?
O18A W9A O15A W3A . . . . 92.1(5) ?
O33A W9A O15A W3A . . . . 178.9(4) ?
O30A W9A O15A W3A . . . . -91.3(5) ?
O32A W9A O15A W8A . . . . 48(3) ?
O14A W9A O15A W8A . . . . 91.6(5) ?
O18A W9A O15A W8A . . . . -177.7(5) ?
O33A W9A O15A W8A . . . . -90.9(4) ?
O30A W9A O15A W8A . . . . -1.1(4) ?
O16A W4A O17A W5A . . . . 172.5(8) ?
O19A W4A O17A W5A . . . . -84.4(8) ?
O4A W4A O17A W5A . . . . 70.4(8) ?
O18A W4A O17A W5A . . . . -3.9(18) ?
O6A W4A O17A W5A . . . . -2.0(7) ?
O20A W5A O17A W4A . . . . -172.1(8) ?
O5A W5A O17A W4A . . . . -71.1(8) ?
O21A W5A O17A W4A . . . . 8.9(18) ?
O22A W5A O17A W4A . . . . 84.8(8) ?
O6A W5A O17A W4A . . . . 2.0(7) ?
O32A W9A O18A W4A . . . . -128.7(13) ?
O14A W9A O18A W4A . . . . 130.3(14) ?
O33A W9A O18A W4A . . . . -26.2(13) ?
O30A W9A O18A W4A . . . . 50(2) ?
O15A W9A O18A W4A . . . . 58.5(13) ?
O16A W4A O18A W9A . . . . 127.4(14) ?
O19A W4A O18A W9A . . . . 25.6(14) ?
O17A W4A O18A W9A . . . . -56(2) ?
O4A W4A O18A W9A . . . . -130.5(14) ?
O6A W4A O18A W9A . . . . -58.0(13) ?
O16A W4A O19A W10A . . . . -129.0(15) ?
O17A W4A O19A W10A . . . . 129.1(15) ?
O4A W4A O19A W10A . . . . 44(2) ?
O18A W4A O19A W10A . . . . -26.8(15) ?
O6A W4A O19A W10A . . . . 56.1(15) ?
O34A W10A O19A W4A . . . . 128.2(15) ?
O35A W10A O19A W4A . . . . -129.0(16) ?
O36A W10A O19A W4A . . . . -49(2) ?
O33A W10A O19A W4A . . . . 26.8(15) ?
O37A W10A O19A W4A . . . . -57.1(15) ?
O20A W5A O21A W6A . . . . -125.0(15) ?
O5A W5A O21A W6A . . . . 132.8(15) ?
O22A W5A O21A W6A . . . . -21.7(15) ?
O17A W5A O21A W6A . . . . 54(2) ?
O6A W5A O21A W6A . . . . 60.6(15) ?
O23A W6A O21A W5A . . . . 126.2(15) ?
O24A W6A O21A W5A . . . . -59(2) ?
O25A W6A O21A W5A . . . . 22.5(15) ?
O9A W6A O21A W5A . . . . -133.3(15) ?
O11A W6A O21A W5A . . . . -61.8(15) ?
O20A W5A O22A W11A . . . . 126.6(14) ?
O5A W5A O22A W11A . . . . -63(2) ?
O21A W5A O22A W11A . . . . 23.6(14) ?
O17A W5A O22A W11A . . . . -133.4(14) ?
O6A W5A O22A W11A . . . . -60.4(13) ?
O38A W11A O22A W5A . . . . -126.9(14) ?
O25A W11A O22A W5A . . . . -24.9(14) ?
O35A W11A O22A W5A . . . . 131.6(14) ?
O39A W11A O22A W5A . . . . 51(2) ?
O37A W11A O22A W5A . . . . 59.8(14) ?
O26A W7A O24A W6A . . . . -171.8(8) ?
O10A W7A O24A W6A . . . . -69.2(8) ?
O27A W7A O24A W6A . . . . 11.5(17) ?
O28A W7A O24A W6A . . . . 86.2(8) ?
O11A W7A O24A W6A . . . . 3.0(6) ?
O23A W6A O24A W7A . . . . 168.9(7) ?
O25A W6A O24A W7A . . . . -86.4(8) ?
O9A W6A O24A W7A . . . . 67.7(8) ?
O21A W6A O24A W7A . . . . -5.8(16) ?
O11A W6A O24A W7A . . . . -3.0(6) ?
O23A W6A O25A W11A . . . . -130.6(15) ?
O24A W6A O25A W11A . . . . 124.5(15) ?
O9A W6A O25A W11A . . . . 40(2) ?
O21A W6A O25A W11A . . . . -28.5(15) ?
O11A W6A O25A W11A . . . . 53.2(15) ?
O38A W11A O25A W6A . . . . 131.7(15) ?
O22A W11A O25A W6A . . . . 29.1(15) ?
O35A W11A O25A W6A . . . . -48(2) ?
O39A W11A O25A W6A . . . . -127.0(15) ?
O37A W11A O25A W6A . . . . -54.0(15) ?
O26A W7A O27A W8A . . . . -125.5(13) ?
O24A W7A O27A W8A . . . . 51(2) ?
O10A W7A O27A W8A . . . . 132.2(13) ?
O28A W7A O27A W8A . . . . -23.7(13) ?
O11A W7A O27A W8A . . . . 59.3(13) ?
O29A W8A O27A W7A . . . . 126.8(13) ?
O31A W8A O27A W7A . . . . 23.9(13) ?
O30A W8A O27A W7A . . . . -57(2) ?
O13A W8A O27A W7A . . . . -132.9(13) ?
O15A W8A O27A W7A . . . . -60.3(13) ?
O40A W12A O28A W7A . . . . -127.4(14) ?
O39A W12A O28A W7A . . . . 131.9(14) ?
O31A W12A O28A W7A . . . . -23.7(14) ?
O36A W12A O28A W7A . . . . 50(2) ?
O37A W12A O28A W7A . . . . 59.4(13) ?
O26A W7A O28A W12A . . . . 126.1(14) ?
O24A W7A O28A W12A . . . . -132.3(14) ?
O10A W7A O28A W12A . . . . -52(2) ?
O27A W7A O28A W12A . . . . 24.2(14) ?
O11A W7A O28A W12A . . . . -60.0(13) ?
O29A W8A O30A W9A . . . . 171.0(7) ?
O31A W8A O30A W9A . . . . -85.4(7) ?
O27A W8A O30A W9A . . . . -5.7(17) ?
O13A W8A O30A W9A . . . . 70.4(7) ?
O15A W8A O30A W9A . . . . -1.8(6) ?
O32A W9A O30A W8A . . . . -170.7(7) ?
O14A W9A O30A W8A . . . . -70.0(8) ?
O18A W9A O30A W8A . . . . 10.3(17) ?
O33A W9A O30A W8A . . . . 86.5(7) ?
O15A W9A O30A W8A . . . . 1.8(6) ?
O29A W8A O31A W12A . . . . -126.3(14) ?
O30A W8A O31A W12A . . . . 131.2(14) ?
O27A W8A O31A W12A . . . . -25.0(14) ?
O13A W8A O31A W12A . . . . 48(2) ?
O15A W8A O31A W12A . . . . 58.1(14) ?
O40A W12A O31A W8A . . . . 127.8(14) ?
O28A W12A O31A W8A . . . . 24.6(14) ?
O39A W12A O31A W8A . . . . -54(2) ?
O36A W12A O31A W8A . . . . -131.4(14) ?
O37A W12A O31A W8A . . . . -59.0(14) ?
O32A W9A O33A W10A . . . . 130.1(14) ?
O14A W9A O33A W10A . . . . -51(2) ?
O18A W9A O33A W10A . . . . 27.9(14) ?
O30A W9A O33A W10A . . . . -129.1(14) ?
O15A W9A O33A W10A . . . . -56.6(14) ?
O34A W10A O33A W9A . . . . -129.8(14) ?
O35A W10A O33A W9A . . . . 44(2) ?
O36A W10A O33A W9A . . . . 127.8(14) ?
O19A W10A O33A W9A . . . . -27.1(14) ?
O37A W10A O33A W9A . . . . 55.2(14) ?
O34A W10A O35A W11A . . . . -170.2(7) ?
O36A W10A O35A W11A . . . . -68.0(8) ?
O19A W10A O35A W11A . . . . 86.4(8) ?
O33A W10A O35A W11A . . . . 16.5(16) ?
O37A W10A O35A W11A . . . . 4.3(7) ?
O38A W11A O35A W10A . . . . 169.6(8) ?
O22A W11A O35A W10A . . . . -87.1(8) ?
O25A W11A O35A W10A . . . . -11.2(17) ?
O39A W11A O35A W10A . . . . 68.5(8) ?
O37A W11A O35A W10A . . . . -4.3(7) ?
O34A W10A O36A W12A . . . . 170.7(8) ?
O35A W10A O36A W12A . . . . 67.7(8) ?
O19A W10A O36A W12A . . . . -12.4(16) ?
O33A W10A O36A W12A . . . . -86.6(8) ?
O37A W10A O36A W12A . . . . -3.6(7) ?
O40A W12A O36A W10A . . . . -169.1(8) ?
O28A W12A O36A W10A . . . . 13.9(16) ?
O39A W12A O36A W10A . . . . -68.9(8) ?
O31A W12A O36A W10A . . . . 86.8(8) ?
O37A W12A O36A W10A . . . . 3.6(7) ?
O6A P1A O37A W11A . . . . 60.7(10) ?
O11A P1A O37A W11A . . . . -58.9(10) ?
O15A P1A O37A W11A . . . . -179.9(7) ?
O6A P1A O37A W10A . . . . -61.5(9) ?
O11A P1A O37A W10A . . . . 178.9(7) ?
O15A P1A O37A W10A . . . . 57.9(10) ?
O6A P1A O37A W12A . . . . 179.3(7) ?
O11A P1A O37A W12A . . . . 59.7(9) ?
O15A P1A O37A W12A . . . . -61.3(9) ?
O38A W11A O37A P1A . . . . -177(3) ?
O22A W11A O37A P1A . . . . -43.7(9) ?
O25A W11A O37A P1A . . . . 42.4(9) ?
O35A W11A O37A P1A . . . . -134.8(10) ?
O39A W11A O37A P1A . . . . 132.3(10) ?
O38A W11A O37A W10A . . . . -39(3) ?
O22A W11A O37A W10A . . . . 93.8(5) ?
O25A W11A O37A W10A . . . . 179.9(5) ?
O35A W11A O37A W10A . . . . 2.7(4) ?
O39A W11A O37A W10A . . . . -90.2(4) ?
O38A W11A O37A W12A . . . . 50(3) ?
O22A W11A O37A W12A . . . . -177.3(5) ?
O25A W11A O37A W12A . . . . -91.2(5) ?
O35A W11A O37A W12A . . . . 91.6(5) ?
O39A W11A O37A W12A . . . . -1.3(4) ?
O34A W10A O37A P1A . . . . -18E1(5) ?
O35A W10A O37A P1A . . . . 134.3(9) ?
O36A W10A O37A P1A . . . . -131.7(9) ?
O19A W10A O37A P1A . . . . 44.4(9) ?
O33A W10A O37A P1A . . . . -40.4(8) ?
O34A W10A O37A W11A . . . . 43(4) ?
O35A W10A O37A W11A . . . . -2.7(4) ?
O36A W10A O37A W11A . . . . 91.3(5) ?
O19A W10A O37A W11A . . . . -92.6(5) ?
O33A W10A O37A W11A . . . . -177.4(4) ?
O34A W10A O37A W12A . . . . -46(4) ?
O35A W10A O37A W12A . . . . -91.7(5) ?
O36A W10A O37A W12A . . . . 2.3(4) ?
O19A W10A O37A W12A . . . . 178.4(5) ?
O33A W10A O37A W12A . . . . 93.6(4) ?
O40A W12A O37A P1A . . . . -179(2) ?
O28A W12A O37A P1A . . . . -42.1(8) ?
O39A W12A O37A P1A . . . . -133.6(9) ?
O31A W12A O37A P1A . . . . 44.1(8) ?
O36A W12A O37A P1A . . . . 133.5(9) ?
O40A W12A O37A W11A . . . . -44(3) ?
O28A W12A O37A W11A . . . . 92.8(4) ?
O39A W12A O37A W11A . . . . 1.3(4) ?
O31A W12A O37A W11A . . . . 179.1(5) ?
O36A W12A O37A W11A . . . . -91.6(5) ?
O40A W12A O37A W10A . . . . 46(3) ?
O28A W12A O37A W10A . . . . -177.9(4) ?
O39A W12A O37A W10A . . . . 90.6(4) ?
O31A W12A O37A W10A . . . . -91.7(4) ?
O36A W12A O37A W10A . . . . -2.3(4) ?
O40A W12A O39A W11A . . . . 171.0(7) ?
O28A W12A O39A W11A . . . . -84.9(7) ?
O31A W12A O39A W11A . . . . -7.4(16) ?
O36A W12A O39A W11A . . . . 70.1(7) ?
O37A W12A O39A W11A . . . . -2.1(6) ?
O38A W11A O39A W12A . . . . -170.9(7) ?
O22A W11A O39A W12A . . . . 11.5(16) ?
O25A W11A O39A W12A . . . . 86.5(7) ?
O35A W11A O39A W12A . . . . -69.7(7) ?
O37A W11A O39A W12A . . . . 2.1(6) ?
O1B W1B O2B W2B . . . . 129.0(16) ?
O3B W1B O2B W2B . . . . 25.3(16) ?
O4B W1B O2B W2B . . . . -55(2) ?
O5B W1B O2B W2B . . . . -129.2(17) ?
O6B W1B O2B W2B . . . . -57.8(16) ?
O7B W2B O2B W1B . . . . -126.0(16) ?
O9B W2B O2B W1B . . . . 129.4(17) ?
O10B W2B O2B W1B . . . . 46(2) ?
O8B W2B O2B W1B . . . . -25.3(16) ?
O11B W2B O2B W1B . . . . 57.4(16) ?
O1B W1B O3B W3B . . . . -126.0(15) ?
O2B W1B O3B W3B . . . . -22.1(16) ?
O4B W1B O3B W3B . . . . 132.2(16) ?
O5B W1B O3B W3B . . . . 53(2) ?
O6B W1B O3B W3B . . . . 60.5(15) ?
O12B W3B O3B W1B . . . . 124.5(16) ?
O8B W3B O3B W1B . . . . 22.0(16) ?
O13B W3B O3B W1B . . . . -59(2) ?
O14B W3B O3B W1B . . . . -132.9(16) ?
O15B W3B O3B W1B . . . . -61.2(15) ?
O16B W4B O4B W1B . . . . -171.7(8) ?
O19B W4B O4B W1B . . . . 9.6(18) ?
O17B W4B O4B W1B . . . . -71.5(8) ?
O18B W4B O4B W1B . . . . 85.4(8) ?
O6B W4B O4B W1B . . . . 1.7(7) ?
O1B W1B O4B W4B . . . . 171.3(8) ?
O3B W1B O4B W4B . . . . -83.9(8) ?
O2B W1B O4B W4B . . . . -5.0(17) ?
O5B W1B O4B W4B . . . . 70.0(8) ?
O6B W1B O4B W4B . . . . -1.7(7) ?
O20B W5B O5B W1B . . . . 172.7(7) ?
O21B W5B O5B W1B . . . . -85.3(8) ?
O17B W5B O5B W1B . . . . 71.1(8) ?
O22B W5B O5B W1B . . . . -1.9(17) ?
O6B W5B O5B W1B . . . . -1.2(6) ?
O1B W1B O5B W5B . . . . -171.9(7) ?
O3B W1B O5B W5B . . . . 9.4(16) ?
O2B W1B O5B W5B . . . . 83.7(8) ?
O4B W1B O5B W5B . . . . -71.2(8) ?
O6B W1B O5B W5B . . . . 1.2(6) ?
O15B P1B O6B W4B . . . . -60.5(10) ?
O11B P1B O6B W4B . . . . 178.0(7) ?
O37B P1B O6B W4B . . . . 58.5(10) ?
O15B P1B O6B W5B . . . . 178.6(7) ?
O11B P1B O6B W5B . . . . 57.1(10) ?
O37B P1B O6B W5B . . . . -62.4(9) ?
O15B P1B O6B W1B . . . . 60.3(9) ?
O11B P1B O6B W1B . . . . -61.2(9) ?
O37B P1B O6B W1B . . . . 179.3(7) ?
O16B W4B O6B P1B . . . . -171(3) ?
O4B W4B O6B P1B . . . . 134.8(9) ?
O19B W4B O6B P1B . . . . -42.1(9) ?
O17B W4B O6B P1B . . . . -131.7(9) ?
O18B W4B O6B P1B . . . . 44.5(8) ?
O16B W4B O6B W5B . . . . -35(3) ?
O4B W4B O6B W5B . . . . -89.8(5) ?
O19B W4B O6B W5B . . . . 93.3(4) ?
O17B W4B O6B W5B . . . . 3.7(4) ?
O18B W4B O6B W5B . . . . 179.9(5) ?
O16B W4B O6B W1B . . . . 54(3) ?
O4B W4B O6B W1B . . . . -1.1(4) ?
O19B W4B O6B W1B . . . . -178.0(4) ?
O17B W4B O6B W1B . . . . 92.4(5) ?
O18B W4B O6B W1B . . . . -91.3(5) ?
O20B W5B O6B P1B . . . . 174(4) ?
O5B W5B O6B P1B . . . . -133.6(9) ?
O21B W5B O6B P1B . . . . -40.2(8) ?
O17B W5B O6B P1B . . . . 132.9(9) ?
O22B W5B O6B P1B . . . . 46.1(8) ?
O20B W5B O6B W4B . . . . 38(4) ?
O5B W5B O6B W4B . . . . 89.9(5) ?
O21B W5B O6B W4B . . . . -176.7(5) ?
O17B W5B O6B W4B . . . . -3.6(4) ?
O22B W5B O6B W4B . . . . -90.4(4) ?
O20B W5B O6B W1B . . . . -51(4) ?
O5B W5B O6B W1B . . . . 0.8(4) ?
O21B W5B O6B W1B . . . . 94.2(4) ?
O17B W5B O6B W1B . . . . -92.7(4) ?
O22B W5B O6B W1B . . . . -179.5(4) ?
O1B W1B O6B P1B . . . . 179(3) ?
O3B W1B O6B P1B . . . . -43.2(8) ?
O2B W1B O6B P1B . . . . 43.1(8) ?
O4B W1B O6B P1B . . . . -135.4(9) ?
O5B W1B O6B P1B . . . . 133.1(9) ?
O1B W1B O6B W4B . . . . -45(3) ?
O3B W1B O6B W4B . . . . 93.3(5) ?
O2B W1B O6B W4B . . . . 179.6(5) ?
O4B W1B O6B W4B . . . . 1.1(4) ?
O5B W1B O6B W4B . . . . -90.4(4) ?
O1B W1B O6B W5B . . . . 45(3) ?
O3B W1B O6B W5B . . . . -177.1(5) ?
O2B W1B O6B W5B . . . . -90.8(4) ?
O4B W1B O6B W5B . . . . 90.7(5) ?
O5B W1B O6B W5B . . . . -0.8(4) ?
O12B W3B O8B W2B . . . . -124.8(14) ?
O13B W3B O8B W2B . . . . 132.7(15) ?
O3B W3B O8B W2B . . . . -22.6(14) ?
O14B W3B O8B W2B . . . . 50(2) ?
O15B W3B O8B W2B . . . . 59.8(14) ?
O7B W2B O8B W3B . . . . 126.6(14) ?
O9B W2B O8B W3B . . . . -57(2) ?
O2B W2B O8B W3B . . . . 23.1(14) ?
O10B W2B O8B W3B . . . . -132.8(15) ?
O11B W2B O8B W3B . . . . -61.2(14) ?
O7B W2B O9B W6B . . . . 169.0(8) ?
O2B W2B O9B W6B . . . . -86.0(8) ?
O10B W2B O9B W6B . . . . 68.5(8) ?
O8B W2B O9B W6B . . . . -7.1(17) ?
O11B W2B O9B W6B . . . . -3.0(7) ?
O23B W6B O9B W2B . . . . -172.0(8) ?
O24B W6B O9B W2B . . . . -69.5(8) ?
O25B W6B O9B W2B . . . . 17.4(17) ?
O21B W6B O9B W2B . . . . 86.8(8) ?
O11B W6B O9B W2B . . . . 3.0(7) ?
O26B W7B O10B W2B . . . . 171.5(8) ?
O27B W7B O10B W2B . . . . -84.7(9) ?
O28B W7B O10B W2B . . . . -3.0(17) ?
O24B W7B O10B W2B . . . . 69.6(9) ?
O11B W7B O10B W2B . . . . -1.9(7) ?
O7B W2B O10B W7B . . . . -174.1(8) ?
O9B W2B O10B W7B . . . . -70.7(9) ?
O2B W2B O10B W7B . . . . 14.3(18) ?
O8B W2B O10B W7B . . . . 84.5(9) ?
O11B W2B O10B W7B . . . . 1.8(7) ?
O15B P1B O11B W6B . . . . 179.6(7) ?
O6B P1B O11B W6B . . . . -60.0(9) ?
O37B P1B O11B W6B . . . . 59.5(9) ?
O15B P1B O11B W7B . . . . 57.0(9) ?
O6B P1B O11B W7B . . . . 177.5(7) ?
O37B P1B O11B W7B . . . . -63.0(9) ?
O15B P1B O11B W2B . . . . -61.9(9) ?
O6B P1B O11B W2B . . . . 58.6(9) ?
O37B P1B O11B W2B . . . . 178.1(7) ?
O23B W6B O11B P1B . . . . 177(4) ?
O24B W6B O11B P1B . . . . -135.8(9) ?
O25B W6B O11B P1B . . . . -42.3(8) ?
O21B W6B O11B P1B . . . . 43.3(8) ?
O9B W6B O11B P1B . . . . 131.8(9) ?
O23B W6B O11B W7B . . . . -45(4) ?
O24B W6B O11B W7B . . . . 1.8(4) ?
O25B W6B O11B W7B . . . . 95.3(4) ?
O21B W6B O11B W7B . . . . -179.1(4) ?
O9B W6B O11B W7B . . . . -90.6(5) ?
O23B W6B O11B W2B . . . . 43(4) ?
O24B W6B O11B W2B . . . . 90.6(5) ?
O25B W6B O11B W2B . . . . -175.9(4) ?
O21B W6B O11B W2B . . . . -90.3(4) ?
O9B W6B O11B W2B . . . . -1.9(4) ?
O26B W7B O11B P1B . . . . 175(3) ?
O27B W7B O11B P1B . . . . -40.5(8) ?
O28B W7B O11B P1B . . . . 46.8(8) ?
O10B W7B O11B P1B . . . . -132.6(9) ?
O24B W7B O11B P1B . . . . 135.8(9) ?
O26B W7B O11B W6B . . . . 38(4) ?
O27B W7B O11B W6B . . . . -178.1(5) ?
O28B W7B O11B W6B . . . . -90.7(4) ?
O10B W7B O11B W6B . . . . 89.8(5) ?
O24B W7B O11B W6B . . . . -1.8(4) ?
O26B W7B O11B W2B . . . . -51(4) ?
O27B W7B O11B W2B . . . . 93.3(5) ?
O28B W7B O11B W2B . . . . -179.4(4) ?
O10B W7B O11B W2B . . . . 1.1(4) ?
O24B W7B O11B W2B . . . . -90.4(5) ?
O7B W2B O11B P1B . . . . 162(3) ?
O9B W2B O11B P1B . . . . -133.4(9) ?
O2B W2B O11B P1B . . . . -40.2(8) ?
O10B W2B O11B P1B . . . . 134.4(9) ?
O8B W2B O11B P1B . . . . 44.8(8) ?
O7B W2B O11B W6B . . . . -62(3) ?
O9B W2B O11B W6B . . . . 1.9(4) ?
O2B W2B O11B W6B . . . . 95.2(4) ?
O10B W2B O11B W6B . . . . -90.2(5) ?
O8B W2B O11B W6B . . . . -179.9(4) ?
O7B W2B O11B W7B . . . . 27(3) ?
O9B W2B O11B W7B . . . . 91.0(5) ?
O2B W2B O11B W7B . . . . -175.7(4) ?
O10B W2B O11B W7B . . . . -1.1(4) ?
O8B W2B O11B W7B . . . . -90.8(4) ?
O29B W8B O13B W3B . . . . -173.4(7) ?
O31B W8B O13B W3B . . . . 9.2(16) ?
O27B W8B O13B W3B . . . . 84.2(7) ?
O30B W8B O13B W3B . . . . -69.8(8) ?
O15B W8B O13B W3B . . . . 1.4(6) ?
O12B W3B O13B W8B . . . . 172.8(8) ?
O8B W3B O13B W8B . . . . -83.7(8) ?
O3B W3B O13B W8B . . . . -4.1(17) ?
O14B W3B O13B W8B . . . . 70.1(8) ?
O15B W3B O13B W8B . . . . -1.3(6) ?
O32B W9B O14B W3B . . . . 169.7(7) ?
O30B W9B O14B W3B . . . . 67.0(8) ?
O18B W9B O14B W3B . . . . -88.6(8) ?
O33B W9B O14B W3B . . . . -12.3(17) ?
O15B W9B O14B W3B . . . . -4.8(6) ?
O12B W3B O14B W9B . . . . -170.2(7) ?
O8B W3B O14B W9B . . . . 15.4(16) ?
O13B W3B O14B W9B . . . . -68.3(8) ?
O3B W3B O14B W9B . . . . 87.6(8) ?
O15B W3B O14B W9B . . . . 4.8(6) ?
O11B P1B O15B W9B . . . . -179.7(7) ?
O6B P1B O15B W9B . . . . 58.7(10) ?
O37B P1B O15B W9B . . . . -60.0(9) ?
O11B P1B O15B W8B . . . . -58.6(10) ?
O6B P1B O15B W8B . . . . 179.8(7) ?
O37B P1B O15B W8B . . . . 61.1(10) ?
O11B P1B O15B W3B . . . . 59.7(9) ?
O6B P1B O15B W3B . . . . -61.9(9) ?
O37B P1B O15B W3B . . . . 179.5(7) ?
O32B W9B O15B P1B . . . . -177(3) ?
O14B W9B O15B P1B . . . . -132.5(9) ?
O30B W9B O15B P1B . . . . 132.7(9) ?
O18B W9B O15B P1B . . . . -42.0(9) ?
O33B W9B O15B P1B . . . . 44.3(8) ?
O32B W9B O15B W8B . . . . 47(4) ?
O14B W9B O15B W8B . . . . 91.4(5) ?
O30B W9B O15B W8B . . . . -3.5(5) ?
O18B W9B O15B W8B . . . . -178.1(5) ?
O33B W9B O15B W8B . . . . -91.8(5) ?
O32B W9B O15B W3B . . . . -42(4) ?
O14B W9B O15B W3B . . . . 3.1(4) ?
O30B W9B O15B W3B . . . . -91.8(5) ?
O18B W9B O15B W3B . . . . 93.6(5) ?
O33B W9B O15B W3B . . . . 179.9(5) ?
O29B W8B O15B P1B . . . . 18E1(9) ?
O13B W8B O15B P1B . . . . 133.5(9) ?
O31B W8B O15B P1B . . . . -43.3(9) ?
O27B W8B O15B P1B . . . . 43.2(9) ?
O30B W8B O15B P1B . . . . -133.6(10) ?
O29B W8B O15B W9B . . . . -44(4) ?
O13B W8B O15B W9B . . . . -89.6(5) ?
O31B W8B O15B W9B . . . . 93.7(4) ?
O27B W8B O15B W9B . . . . -179.8(5) ?
O30B W8B O15B W9B . . . . 3.4(5) ?
O29B W8B O15B W3B . . . . 45(4) ?
O13B W8B O15B W3B . . . . -0.9(4) ?
O31B W8B O15B W3B . . . . -177.6(4) ?
O27B W8B O15B W3B . . . . -91.1(5) ?
O30B W8B O15B W3B . . . . 92.1(5) ?
O12B W3B O15B P1B . . . . 176(4) ?
O8B W3B O15B P1B . . . . -41.6(8) ?
O13B W3B O15B P1B . . . . -133.7(9) ?
O3B W3B O15B P1B . . . . 45.1(8) ?
O14B W3B O15B P1B . . . . 133.7(9) ?
O12B W3B O15B W9B . . . . 39(4) ?
O8B W3B O15B W9B . . . . -178.2(4) ?
O13B W3B O15B W9B . . . . 89.6(5) ?
O3B W3B O15B W9B . . . . -91.6(4) ?
O14B W3B O15B W9B . . . . -3.0(4) ?
O12B W3B O15B W8B . . . . -50(4) ?
O8B W3B O15B W8B . . . . 93.0(4) ?
O13B W3B O15B W8B . . . . 0.9(4) ?
O3B W3B O15B W8B . . . . 179.7(5) ?
O14B W3B O15B W8B . . . . -91.7(5) ?
O16B W4B O17B W5B . . . . 169.4(7) ?
O4B W4B O17B W5B . . . . 67.5(7) ?
O19B W4B O17B W5B . . . . -89.7(7) ?
O18B W4B O17B W5B . . . . -15.0(17) ?
O6B W4B O17B W5B . . . . -5.6(6) ?
O20B W5B O17B W4B . . . . -169.4(7) ?
O5B W5B O17B W4B . . . . -67.4(7) ?
O21B W5B O17B W4B . . . . 23.0(16) ?
O22B W5B O17B W4B . . . . 90.1(7) ?
O6B W5B O17B W4B . . . . 5.5(6) ?
O32B W9B O18B W4B . . . . -132.3(14) ?
O14B W9B O18B W4B . . . . 126.6(14) ?
O30B W9B O18B W4B . . . . 41(2) ?
O33B W9B O18B W4B . . . . -29.2(14) ?
O15B W9B O18B W4B . . . . 53.3(14) ?
O16B W4B O18B W9B . . . . 130.3(14) ?
O4B W4B O18B W9B . . . . -127.8(14) ?
O19B W4B O18B W9B . . . . 29.8(14) ?
O17B W4B O18B W9B . . . . -45(2) ?
O6B W4B O18B W9B . . . . -54.4(14) ?
O34B W10B O19B W4B . . . . 126.8(14) ?
O33B W10B O19B W4B . . . . 25.0(14) ?
O36B W10B O19B W4B . . . . -59(2) ?
O35B W10B O19B W4B . . . . -131.6(15) ?
O37B W10B O19B W4B . . . . -59.0(14) ?
O16B W4B O19B W10B . . . . -128.7(14) ?
O4B W4B O19B W10B . . . . 50(2) ?
O17B W4B O19B W10B . . . . 131.3(15) ?
O18B W4B O19B W10B . . . . -26.2(14) ?
O6B W4B O19B W10B . . . . 57.7(14) ?
O20B W5B O21B W6B . . . . -130.0(14) ?
O5B W5B O21B W6B . . . . 127.4(14) ?
O17B W5B O21B W6B . . . . 38(2) ?
O22B W5B O21B W6B . . . . -29.3(14) ?
O6B W5B O21B W6B . . . . 54.4(14) ?
O23B W6B O21B W5B . . . . 130.2(14) ?
O24B W6B O21B W5B . . . . -53(2) ?
O25B W6B O21B W5B . . . . 29.8(14) ?
O9B W6B O21B W5B . . . . -127.2(15) ?
O11B W6B O21B W5B . . . . -54.8(14) ?
O38B W11B O22B W5B . . . . -131.2(13) ?
O35B W11B O22B W5B . . . . 128.5(13) ?
O25B W11B O22B W5B . . . . -28.1(13) ?
O39B W11B O22B W5B . . . . 45(2) ?
O37B W11B O22B W5B . . . . 56.0(13) ?
O20B W5B O22B W11B . . . . 128.5(13) ?
O5B W5B O22B W11B . . . . -57(2) ?
O21B W5B O22B W11B . . . . 27.9(13) ?
O17B W5B O22B W11B . . . . -130.5(13) ?
O6B W5B O22B W11B . . . . -57.5(13) ?
O23B W6B O24B W7B . . . . 172.1(8) ?
O25B W6B O24B W7B . . . . -86.1(8) ?
O21B W6B O24B W7B . . . . -5.0(17) ?
O9B W6B O24B W7B . . . . 69.3(8) ?
O11B W6B O24B W7B . . . . -2.9(7) ?
O26B W7B O24B W6B . . . . -171.7(8) ?
O27B W7B O24B W6B . . . . 11.3(17) ?
O28B W7B O24B W6B . . . . 84.6(8) ?
O10B W7B O24B W6B . . . . -69.6(8) ?
O11B W7B O24B W6B . . . . 2.9(7) ?
O23B W6B O25B W11B . . . . -131.5(15) ?
O24B W6B O25B W11B . . . . 125.0(15) ?
O21B W6B O25B W11B . . . . -30.5(15) ?
O9B W6B O25B W11B . . . . 39(2) ?
O11B W6B O25B W11B . . . . 52.8(14) ?
O38B W11B O25B W6B . . . . 131.7(14) ?
O22B W11B O25B W6B . . . . 30.7(15) ?
O35B W11B O25B W6B . . . . -50(2) ?
O39B W11B O25B W6B . . . . -126.5(15) ?
O37B W11B O25B W6B . . . . -53.5(14) ?
O26B W7B O27B W8B . . . . -127.2(14) ?
O28B W7B O27B W8B . . . . -23.5(14) ?
O10B W7B O27B W8B . . . . 129.7(14) ?
O24B W7B O27B W8B . . . . 50(2) ?
O11B W7B O27B W8B . . . . 57.8(14) ?
O29B W8B O27B W7B . . . . 126.3(14) ?
O13B W8B O27B W7B . . . . -132.3(14) ?
O31B W8B O27B W7B . . . . 24.1(14) ?
O30B W8B O27B W7B . . . . -52(2) ?
O15B W8B O27B W7B . . . . -58.8(14) ?
O26B W7B O28B W12B . . . . 124.5(14) ?
O27B W7B O28B W12B . . . . 21.5(14) ?
O10B W7B O28B W12B . . . . -61(2) ?
O24B W7B O28B W12B . . . . -133.6(14) ?
O11B W7B O28B W12B . . . . -62.1(14) ?
O40B W12B O28B W7B . . . . -126.4(14) ?
O31B W12B O28B W7B . . . . -21.7(14) ?
O36B W12B O28B W7B . . . . 54(2) ?
O39B W12B O28B W7B . . . . 134.0(14) ?
O37B W12B O28B W7B . . . . 61.6(14) ?
O32B W9B O30B W8B . . . . -168.4(9) ?
O14B W9B O30B W8B . . . . -67.1(9) ?
O18B W9B O30B W8B . . . . 18.6(19) ?
O33B W9B O30B W8B . . . . 88.4(9) ?
O15B W9B O30B W8B . . . . 5.5(7) ?
O29B W8B O30B W9B . . . . 169.0(9) ?
O13B W8B O30B W9B . . . . 67.8(9) ?
O31B W8B O30B W9B . . . . -88.2(9) ?
O27B W8B O30B W9B . . . . -12.6(18) ?
O15B W8B O30B W9B . . . . -5.5(7) ?
O40B W12B O31B W8B . . . . 127.5(13) ?
O28B W12B O31B W8B . . . . 23.7(13) ?
O36B W12B O31B W8B . . . . -132.8(14) ?
O39B W12B O31B W8B . . . . -58(2) ?
O37B W12B O31B W8B . . . . -60.1(13) ?
O29B W8B O31B W12B . . . . -125.9(13) ?
O13B W8B O31B W12B . . . . 51(2) ?
O27B W8B O31B W12B . . . . -24.0(13) ?
O30B W8B O31B W12B . . . . 130.3(14) ?
O15B W8B O31B W12B . . . . 59.1(13) ?
O34B W10B O33B W9B . . . . -126.9(15) ?
O19B W10B O33B W9B . . . . -25.1(15) ?
O36B W10B O33B W9B . . . . 130.3(15) ?
O35B W10B O33B W9B . . . . 47(2) ?
O37B W10B O33B W9B . . . . 57.6(15) ?
O32B W9B O33B W10B . . . . 126.9(15) ?
O14B W9B O33B W10B . . . . -51(2) ?
O30B W9B O33B W10B . . . . -131.1(15) ?
O18B W9B O33B W10B . . . . 26.0(15) ?
O15B W9B O33B W10B . . . . -58.3(15) ?
O38B W11B O35B W10B . . . . 171.7(7) ?
O22B W11B O35B W10B . . . . -86.6(8) ?
O25B W11B O35B W10B . . . . -6.9(17) ?
O39B W11B O35B W10B . . . . 69.8(8) ?
O37B W11B O35B W10B . . . . -3.1(6) ?
O34B W10B O35B W11B . . . . -171.9(7) ?
O33B W10B O35B W11B . . . . 13.8(17) ?
O19B W10B O35B W11B . . . . 86.4(8) ?
O36B W10B O35B W11B . . . . -70.0(8) ?
O37B W10B O35B W11B . . . . 3.1(6) ?
O34B W10B O36B W12B . . . . 173.5(8) ?
O33B W10B O36B W12B . . . . -83.8(8) ?
O19B W10B O36B W12B . . . . -0.6(18) ?
O35B W10B O36B W12B . . . . 71.7(8) ?
O37B W10B O36B W12B . . . . -0.7(7) ?
O40B W12B O36B W10B . . . . -170.9(8) ?
O31B W12B O36B W10B . . . . 84.2(8) ?
O28B W12B O36B W10B . . . . 8.5(17) ?
O39B W12B O36B W10B . . . . -72.1(8) ?
O37B W12B O36B W10B . . . . 0.7(7) ?
O15B P1B O37B W10B . . . . 57.2(9) ?
O11B P1B O37B W10B . . . . 177.9(7) ?
O6B P1B O37B W10B . . . . -61.5(10) ?
O15B P1B O37B W11B . . . . 178.9(7) ?
O11B P1B O37B W11B . . . . -60.3(9) ?
O6B P1B O37B W11B . . . . 60.3(9) ?
O15B P1B O37B W12B . . . . -61.9(9) ?
O11B P1B O37B W12B . . . . 58.9(9) ?
O6B P1B O37B W12B . . . . 179.5(7) ?
O34B W10B O37B P1B . . . . 177(4) ?
O33B W10B O37B P1B . . . . -40.8(9) ?
O19B W10B O37B P1B . . . . 46.6(8) ?
O36B W10B O37B P1B . . . . -133.5(9) ?
O35B W10B O37B P1B . . . . 134.7(9) ?
O34B W10B O37B W11B . . . . 40(4) ?
O33B W10B O37B W11B . . . . -177.5(5) ?
O19B W10B O37B W11B . . . . -90.1(4) ?
O36B W10B O37B W11B . . . . 89.9(5) ?
O35B W10B O37B W11B . . . . -2.0(4) ?
O34B W10B O37B W12B . . . . -49(4) ?
O33B W10B O37B W12B . . . . 93.1(5) ?
O19B W10B O37B W12B . . . . -179.5(5) ?
O36B W10B O37B W12B . . . . 0.5(4) ?
O35B W10B O37B W12B . . . . -91.3(5) ?
O38B W11B O37B P1B . . . . -170(3) ?
O22B W11B O37B P1B . . . . -42.9(8) ?
O35B W11B O37B P1B . . . . -134.7(9) ?
O25B W11B O37B P1B . . . . 43.7(8) ?
O39B W11B O37B P1B . . . . 132.6(9) ?
O38B W11B O37B W10B . . . . -34(3) ?
O22B W11B O37B W10B . . . . 93.8(4) ?
O35B W11B O37B W10B . . . . 2.0(4) ?
O25B W11B O37B W10B . . . . -179.6(4) ?
O39B W11B O37B W10B . . . . -90.7(5) ?
O38B W11B O37B W12B . . . . 56(3) ?
O22B W11B O37B W12B . . . . -177.0(5) ?
O35B W11B O37B W12B . . . . 91.2(5) ?
O25B W11B O37B W12B . . . . -90.3(4) ?
O39B W11B O37B W12B . . . . -1.5(4) ?
O40B W12B O37B P1B . . . . -176(3) ?
O31B W12B O37B P1B . . . . 45.2(8) ?
O28B W12B O37B P1B . . . . -42.1(8) ?
O36B W12B O37B P1B . . . . 134.7(9) ?
O39B W12B O37B P1B . . . . -133.7(9) ?
O40B W12B O37B W10B . . . . 48(3) ?
O31B W12B O37B W10B . . . . -90.0(5) ?
O28B W12B O37B W10B . . . . -177.3(4) ?
O36B W12B O37B W10B . . . . -0.5(4) ?
O39B W12B O37B W10B . . . . 91.1(5) ?
O40B W12B O37B W11B . . . . -41(3) ?
O31B W12B O37B W11B . . . . -179.6(5) ?
O28B W12B O37B W11B . . . . 93.1(4) ?
O36B W12B O37B W11B . . . . -90.1(5) ?
O39B W12B O37B W11B . . . . 1.5(4) ?
O38B W11B O39B W12B . . . . -170.1(7) ?
O22B W11B O39B W12B . . . . 13.4(17) ?
O35B W11B O39B W12B . . . . -70.2(8) ?
O25B W11B O39B W12B . . . . 86.6(7) ?
O37B W11B O39B W12B . . . . 2.3(6) ?
O40B W12B O39B W11B . . . . 170.2(8) ?
O31B W12B O39B W11B . . . . -4.9(17) ?
O28B W12B O39B W11B . . . . -85.5(7) ?
O36B W12B O39B W11B . . . . 70.6(8) ?
O37B W12B O39B W11B . . . . -2.3(6) ?
C15S N11S C12S O11S . . . . -178.7(16) ?
C15S N11S C12S N13S . . . . 2.3(18) ?
O11S C12S N13S C14S . . . . 178.2(17) ?
N11S C12S N13S C14S . . . . -2.8(19) ?
C12S N13S C14S C15S . . . . 2.3(19) ?
C12S N11S C15S O12S . . . . 177.1(16) ?
C12S N11S C15S C14S . . . . -0.9(18) ?
N13S C14S C15S O12S . . . . -178.8(17) ?
N13S C14S C15S N11S . . . . -0.8(18) ?
C25S N21S C22S O21S . . . . -178.9(15) ?
C25S N21S C22S N23S . . . . 3(2) ?
O21S C22S N23S C24S . . . . -179.3(14) ?
N21S C22S N23S C24S . . . . -0.6(18) ?
C22S N23S C24S C25S . . . . -1.2(17) ?
C22S N21S C25S O22S . . . . 175.7(16) ?
C22S N21S C25S C24S . . . . -3.1(18) ?
N23S C24S C25S O22S . . . . -176.2(15) ?
N23S C24S C25S N21S . . . . 2.6(17) ?
C35S N31S C32S O31S . . . . 177.4(15) ?
C35S N31S C32S N33S . . . . -2.8(18) ?
O31S C32S N33S C34S . . . . -178.4(17) ?
N31S C32S N33S C34S . . . . 1.8(19) ?
C32S N33S C34S C35S . . . . 0(2) ?
C32S N31S C35S O32S . . . . -177.4(15) ?
C32S N31S C35S C34S . . . . 2.6(19) ?
N33S C34S C35S O32S . . . . 178.7(15) ?
N33S C34S C35S N31S . . . . -1.4(19) ?
C45S N41S C42S O41S . . . . 178.4(18) ?
C45S N41S C42S N43S . . . . -1(2) ?
O41S C42S N43S C44S . . . . -179.6(18) ?
N41S C42S N43S C44S . . . . 0(2) ?
C42S N43S C44S C45S . . . . 1(2) ?
C42S N41S C45S O42S . . . . -179.0(19) ?
C42S N41S C45S C44S . . . . 2(2) ?
N43S C44S C45S O42S . . . . 179.1(19) ?
N43S C44S C45S N41S . . . . -2(2) ?
C55S N51S C52S O51S . . . . 172.7(17) ?
C55S N51S C52S N53S . . . . -3.4(19) ?
O51S C52S N53S C54S . . . . -171.4(17) ?
N51S C52S N53S C54S . . . . 5(2) ?
O51S C52S N53S C71S . . . . 0(3) ?
N51S C52S N53S C71S . . . . 176.4(15) ?
C52S N53S C54S C55S . . . . -4.1(19) ?
C71S N53S C54S C55S . . . . -175.4(15) ?
C52S N51S C55S O52S . . . . -177.9(17) ?
C52S N51S C55S C54S . . . . 0.8(19) ?
N53S C54S C55S O52S . . . . -179.4(17) ?
N53S C54S C55S N51S . . . . 1.9(18) ?
C65S N61S C62S O61S . . . . -177(2) ?
C65S N61S C62S N63S . . . . 3(3) ?
O61S C62S N63S C64S . . . . 175(2) ?
N61S C62S N63S C64S . . . . -4(2) ?
O61S C62S N63S C71S . . . . 11(4) ?
N61S C62S N63S C71S . . . . -168.5(16) ?
C62S N63S C64S C65S . . . . 4(2) ?
C71S N63S C64S C65S . . . . 167.9(16) ?
C62S N61S C65S O62S . . . . 178(2) ?
C62S N61S C65S C64S . . . . 0(2) ?
N63S C64S C65S O62S . . . . 179.9(18) ?
N63S C64S C65S N61S . . . . -2(2) ?
C62S N63S C71S N53S . . . . -116(2) ?
C64S N63S C71S N53S . . . . 81(2) ?
C52S N53S C71S N63S . . . . -79(2) ?
C54S N53S C71S N63S . . . . 91(2) ?
